data_4335807
loop_
_publ_author_name
'Jing-Lin Chen'
'Xing-Fu Cao'
'Jin-Yun Wang'
'Li-Hua He'
'Zong-Yong Liu'
'He-Rui Wen'
'Zhong-Ning Chen'

_publ_section_title
;
 Synthesis, Characterization, and Photophysical Properties of Heteroleptic
 Copper(I) Complexes with Functionalized 3-(2'-Pyridyl)-1,2,4-triazole
 Chelating Ligands
;
_journal_name_full 'Inorganic Chemistry'
_journal_page_first 9727
_journal_page_last 9740
_journal_paper_doi 10.1021/ic4002829
_journal_volume 52
_journal_year 2013
_chemical_formula_sum 'C135 H108 Cl12 Cu3 F9 N12 O12 P6'
_chemical_formula_weight 3063.17
_chemical_name_systematic
; 
 ? 
;
_space_group_IT_number 2
_symmetry_cell_setting triclinic
_symmetry_space_group_name_Hall '-P 1'
_symmetry_space_group_name_H-M 'P -1'
_atom_sites_solution_hydrogens geom
_atom_sites_solution_primary direct
_atom_sites_solution_secondary difmap
_audit_creation_method SHELXL-97
_cell_angle_alpha 85.433(2)
_cell_angle_beta 84.598(3)
_cell_angle_gamma 74.193(2)
_cell_formula_units_Z 2
_cell_length_a 15.6798(15)
_cell_length_b 16.7611(16)
_cell_length_c 27.175(3)
_cell_measurement_reflns_used 21133
_cell_measurement_temperature 153(2)
_cell_measurement_theta_max 27.4700
_cell_measurement_theta_min 2.5289
_cell_volume 6830.4(12)
_computing_cell_refinement 'Bruker SMART'
_computing_data_collection 'Bruker SMART'
_computing_data_reduction 'Bruker SAINT'
_computing_molecular_graphics 'Bruker SHELXTL'
_computing_publication_material 'Bruker SHELXTL'
_computing_structure_refinement 'SHELXL-97 (Sheldrick, 1997)'
_computing_structure_solution 'SHELXS-97 (Sheldrick, 1990)'
_diffrn_ambient_temperature 153(2)
_diffrn_measured_fraction_theta_full 0.986
_diffrn_measured_fraction_theta_max 0.986
_diffrn_measurement_device_type 'Bruker P4'
_diffrn_measurement_method '\w scans'
_diffrn_radiation_monochromator graphite
_diffrn_radiation_source 'fine-focus sealed tube'
_diffrn_radiation_type MoK\a
_diffrn_radiation_wavelength 0.71073
_diffrn_reflns_av_R_equivalents 0.0284
_diffrn_reflns_av_sigmaI/netI 0.0420
_diffrn_reflns_limit_h_max 20
_diffrn_reflns_limit_h_min -20
_diffrn_reflns_limit_k_max 21
_diffrn_reflns_limit_k_min -21
_diffrn_reflns_limit_l_max 35
_diffrn_reflns_limit_l_min -34
_diffrn_reflns_number 79940
_diffrn_reflns_theta_full 27.47
_diffrn_reflns_theta_max 27.47
_diffrn_reflns_theta_min 2.02
_exptl_absorpt_coefficient_mu 0.845
_exptl_absorpt_correction_T_max 0.710
_exptl_absorpt_correction_T_min 0.518
_exptl_absorpt_correction_type multi-scan
_exptl_absorpt_process_details 'SADABS (Bruker, 2008)'
_exptl_crystal_colour yellow
_exptl_crystal_density_diffrn 1.489
_exptl_crystal_description prism
_exptl_crystal_F_000 3120
_exptl_crystal_size_max 0.7800
_exptl_crystal_size_mid 0.7800
_exptl_crystal_size_min 0.4100
_refine_diff_density_max 1.197
_refine_diff_density_min -0.948
_refine_diff_density_rms 0.069
_refine_ls_extinction_method SHELXL
_refine_ls_goodness_of_fit_ref 1.066
_refine_ls_hydrogen_treatment constr
_refine_ls_matrix_type full
_refine_ls_number_parameters 1820
_refine_ls_number_reflns 30856
_refine_ls_number_restraints 12
_refine_ls_restrained_S_all 1.070
_refine_ls_R_factor_all 0.0496
_refine_ls_R_factor_gt 0.0450
_refine_ls_shift/su_max 0.002
_refine_ls_shift/su_mean 0.000
_refine_ls_structure_factor_coef Fsqd
_refine_ls_weighting_details 'calc w=1/[\s^2^(Fo^2^)+(0.0722P)^2^+2.7341P] where P=(Fo^2^+2Fc^2^)/3'
_refine_ls_weighting_scheme calc
_refine_ls_wR_factor_gt 0.1248
_refine_ls_wR_factor_ref 0.1288
_reflns_number_gt 26854
_reflns_number_total 30856
_reflns_threshold_expression >2sigma(I)
_cod_data_source_file ic4002829_si_002_6.cif
_cod_data_source_block 6
_cod_original_cell_volume 6830.3(11)
_cod_database_code 4335807

loop_
_symmetry_equiv_pos_as_xyz
'x, y, z'
'-x, -y, -z'

loop_
_atom_site_label
_atom_site_type_symbol
_atom_site_fract_x
_atom_site_fract_y
_atom_site_fract_z
_atom_site_U_iso_or_equiv
_atom_site_adp_type
_atom_site_occupancy
_atom_site_symmetry_multiplicity
_atom_site_calc_flag
_atom_site_refinement_flags
_atom_site_disorder_assembly
_atom_site_disorder_group
Cu1 Cu 0.375000(15) 1.239361(14) 0.155589(8) 0.01927(6) Uani 1 1 d . . .
Cu2 Cu 0.292469(15) 0.759548(14) 0.493448(9) 0.01862(6) Uani 1 1 d . . .
Cu3 Cu -0.028540(15) 0.740656(14) 0.180227(8) 0.01963(6) Uani 1 1 d . . .
P1 P 0.32412(3) 1.12598(3) 0.177916(19) 0.02127(10) Uani 1 1 d . . .
P2 P 0.45185(3) 1.26878(3) 0.086199(18) 0.01929(10) Uani 1 1 d . . .
P3 P 0.21423(3) 0.73544(3) 0.563856(18) 0.01814(10) Uani 1 1 d . . .
P4 P 0.34437(3) 0.87279(3) 0.477302(18) 0.01914(10) Uani 1 1 d . . .
P5 P -0.11426(3) 0.70715(3) 0.245249(18) 0.01796(10) Uani 1 1 d . . .
P6 P 0.02062(3) 0.85679(3) 0.168947(19) 0.02270(11) Uani 1 1 d . . .
Cl2 Cl 0.38679(4) 0.55826(4) 0.25677(2) 0.03921(14) Uani 1 1 d . . .
Cl3 Cl 0.28524(4) 0.40845(3) 0.416218(19) 0.02939(11) Uani 1 1 d . . .
Cl10 Cl -0.24955(5) 0.57130(5) 0.41024(4) 0.0633(2) Uani 1 1 d . . .
Cl11 Cl -0.14150(5) 0.67516(5) 0.43382(3) 0.05190(17) Uani 1 1 d . . .
Cl12 Cl -0.32043(5) 0.74884(5) 0.40414(3) 0.05612(18) Uani 1 1 d . . .
F1 F 0.63011(9) 1.20442(11) 0.26812(7) 0.0517(4) Uani 1 1 d . . .
F2 F 0.56202(10) 1.11187(9) 0.26196(6) 0.0461(4) Uani 1 1 d . . .
F3 F 0.59074(9) 1.18357(10) 0.19705(5) 0.0452(4) Uani 1 1 d . . .
C16 C 0.09520(16) 0.78983(16) 0.40915(10) 0.0365(5) Uani 0.359(2) 1 d P A 1
F4 F 0.0403(4) 0.7871(5) 0.3816(4) 0.084(2) Uani 0.359(2) 1 d PU A 1
F5 F 0.1129(3) 0.8694(3) 0.3919(2) 0.0532(13) Uani 0.359(2) 1 d P A 1
F6 F 0.0726(6) 0.8062(6) 0.4528(2) 0.070(3) Uani 0.359(2) 1 d PU A 1
C16' C 0.09520(16) 0.78983(16) 0.40915(10) 0.0365(5) Uani 0.64 1 d P A 2
F4' F 0.0885(3) 0.8344(3) 0.4460(2) 0.096(3) Uani 0.641(2) 1 d P A 2
F5' F 0.03015(17) 0.74980(19) 0.42163(17) 0.0713(10) Uani 0.641(2) 1 d P A 2
F6' F 0.0684(3) 0.8322(4) 0.36976(16) 0.103(2) Uani 0.641(2) 1 d P A 2
F7 F -0.29085(12) 0.81078(15) 0.06802(9) 0.0834(7) Uani 1 1 d . . .
F8 F -0.25641(16) 0.80220(18) 0.14196(7) 0.1159(12) Uani 1 1 d . . .
F9 F -0.21462(14) 0.88267(13) 0.08974(12) 0.1030(10) Uani 1 1 d . . .
O5 O 0.38932(18) 0.51695(13) 0.30542(8) 0.0644(6) Uani 1 1 d . . .
O6 O 0.4437(3) 0.6077(3) 0.25382(18) 0.1485(18) Uani 1 1 d . . .
O7 O 0.4137(2) 0.49584(19) 0.22180(9) 0.0967(11) Uani 1 1 d . . .
O8 O 0.30053(17) 0.60629(18) 0.24974(11) 0.0847(9) Uani 1 1 d . . .
O9 O 0.2548(2) 0.48367(16) 0.43997(11) 0.0883(9) Uani 1 1 d . . .
O10 O 0.37957(13) 0.37849(16) 0.41604(9) 0.0616(6) Uani 1 1 d . . .
O11 O 0.26145(15) 0.4213(2) 0.36665(8) 0.0838(10) Uani 1 1 d . . .
O12 O 0.24714(18) 0.34911(18) 0.44249(13) 0.0949(10) Uani 1 1 d . . .
N1 N 0.25873(10) 1.33243(10) 0.17992(6) 0.0195(3) Uani 1 1 d . . .
N2 N 0.37288(11) 1.33356(12) 0.29026(7) 0.0276(4) Uani 1 1 d . . .
H2B H 0.3398 1.3656 0.3118 0.033 Uiso 1 1 calc R . .
N3 N 0.45712(12) 1.28765(12) 0.29644(7) 0.0295(4) Uani 1 1 d . . .
N4 N 0.41455(10) 1.26876(10) 0.22207(6) 0.0209(3) Uani 1 1 d . . .
N5 N 0.40608(11) 0.66083(10) 0.47477(6) 0.0203(3) Uani 1 1 d . . .
N6 N 0.28566(12) 0.63270(11) 0.37235(7) 0.0275(4) Uani 1 1 d . . .
H6B H 0.3168 0.5944 0.3538 0.033 Uiso 1 1 calc R . .
N7 N 0.20248(12) 0.67913(12) 0.36418(7) 0.0316(4) Uani 1 1 d . A .
N8 N 0.24932(11) 0.71580(10) 0.43282(6) 0.0213(3) Uani 1 1 d . A .
N9 N 0.07809(11) 0.64155(10) 0.15366(6) 0.0212(3) Uani 1 1 d . . .
N10 N -0.04863(13) 0.65167(13) 0.04688(7) 0.0329(4) Uani 1 1 d . . .
H10B H -0.0205 0.6174 0.0251 0.039 Uiso 1 1 calc R . .
N11 N -0.13094(13) 0.70363(13) 0.04265(7) 0.0346(4) Uani 1 1 d . . .
N12 N -0.07706(11) 0.71910(10) 0.11429(6) 0.0219(3) Uani 1 1 d . . .
C1 C 0.18036(13) 1.35872(12) 0.15936(7) 0.0227(4) Uani 1 1 d . . .
H1B H 0.1764 1.3418 0.1281 0.027 Uiso 1 1 calc R . .
C2 C 0.10514(13) 1.41000(13) 0.18282(8) 0.0252(4) Uani 1 1 d . . .
H2C H 0.0518 1.4261 0.1677 0.030 Uiso 1 1 calc R . .
C3 C 0.11070(13) 1.43667(13) 0.22890(8) 0.0266(4) Uani 1 1 d . . .
H3C H 0.0614 1.4717 0.2450 0.032 Uiso 1 1 calc R . .
C4 C 0.19101(13) 1.41043(13) 0.25087(8) 0.0250(4) Uani 1 1 d . . .
H4A H 0.1966 1.4275 0.2819 0.030 Uiso 1 1 calc R . .
C5 C 0.26242(12) 1.35824(12) 0.22531(7) 0.0201(4) Uani 1 1 d . . .
C6 C 0.34820(13) 1.32236(12) 0.24622(7) 0.0209(4) Uani 1 1 d . . .
C7 C 0.47848(13) 1.25051(13) 0.25442(7) 0.0232(4) Uani 1 1 d . . .
C8 C 0.56622(14) 1.18867(15) 0.24495(8) 0.0308(5) Uani 1 1 d . . .
C9 C 0.48400(13) 0.63668(12) 0.49575(7) 0.0223(4) Uani 1 1 d . . .
H9B H 0.4902 0.6627 0.5237 0.027 Uiso 1 1 calc R . .
C10 C 0.55548(13) 0.57468(13) 0.47762(8) 0.0258(4) Uani 1 1 d . . .
H10C H 0.6085 0.5597 0.4931 0.031 Uiso 1 1 calc R . .
C11 C 0.54683(14) 0.53537(13) 0.43624(8) 0.0283(4) Uani 1 1 d . . .
H11C H 0.5940 0.4935 0.4235 0.034 Uiso 1 1 calc R . .
C12 C 0.46727(14) 0.55893(13) 0.41393(8) 0.0259(4) Uani 1 1 d . . .
H12B H 0.4598 0.5334 0.3861 0.031 Uiso 1 1 calc R . .
C13 C 0.39904(12) 0.62156(12) 0.43419(7) 0.0202(4) Uani 1 1 d . . .
C14 C 0.31289(13) 0.65441(12) 0.41311(7) 0.0206(4) Uani 1 1 d . . .
C15 C 0.18361(13) 0.72754(13) 0.40177(8) 0.0249(4) Uani 1 1 d . . .
C17 C 0.15622(13) 0.60792(12) 0.17333(7) 0.0224(4) Uani 1 1 d . . .
H17A H 0.1630 0.6216 0.2050 0.027 Uiso 1 1 calc R . .
C18 C 0.22729(13) 0.55366(13) 0.14851(8) 0.0247(4) Uani 1 1 d . . .
H18A H 0.2808 0.5323 0.1630 0.030 Uiso 1 1 calc R . .
C19 C 0.21714(14) 0.53199(14) 0.10206(8) 0.0283(4) Uani 1 1 d . . .
H19A H 0.2640 0.4959 0.0848 0.034 Uiso 1 1 calc R . .
C20 C 0.13642(14) 0.56445(13) 0.08114(8) 0.0268(4) Uani 1 1 d . . .
H20A H 0.1277 0.5500 0.0500 0.032 Uiso 1 1 calc R . .
C21 C 0.06933(13) 0.61904(12) 0.10814(7) 0.0215(4) Uani 1 1 d . . .
C22 C -0.01723(13) 0.66088(13) 0.08928(7) 0.0227(4) Uani 1 1 d . . .
C23 C -0.14457(14) 0.74230(14) 0.08412(8) 0.0266(4) Uani 1 1 d . . .
C24 C -0.22838(16) 0.80738(16) 0.09634(9) 0.0366(5) Uani 1 1 d . . .
C27 C -0.24942(19) 0.66366(17) 0.43609(11) 0.0470(6) Uani 1 1 d . . .
H27A H -0.2726 0.6616 0.4708 0.056 Uiso 1 1 calc R . .
C30 C 0.23878(16) 1.12157(13) 0.13791(9) 0.0316(5) Uani 1 1 d . . .
C31 C 0.15823(19) 1.10703(19) 0.15387(12) 0.0532(7) Uani 1 1 d . . .
H31A H 0.1451 1.0955 0.1873 0.064 Uiso 1 1 calc R . .
C32 C 0.0961(2) 1.1096(3) 0.11977(16) 0.0781(12) Uani 1 1 d . . .
H32A H 0.0416 1.0999 0.1307 0.094 Uiso 1 1 calc R . .
C33 C 0.1149(3) 1.1264(2) 0.07001(16) 0.0815(13) Uani 1 1 d . . .
H33A H 0.0728 1.1292 0.0476 0.098 Uiso 1 1 calc R . .
C34 C 0.1956(3) 1.1388(2) 0.05394(13) 0.0696(11) Uani 1 1 d . . .
H34A H 0.2093 1.1484 0.0203 0.084 Uiso 1 1 calc R . .
C35 C 0.2567(2) 1.13721(15) 0.08729(10) 0.0441(6) Uani 1 1 d . . .
H35A H 0.3112 1.1467 0.0759 0.053 Uiso 1 1 calc R . .
C36 C 0.40010(14) 1.02209(13) 0.17831(8) 0.0259(4) Uani 1 1 d . . .
C37 C 0.37076(17) 0.95030(14) 0.18397(9) 0.0357(5) Uani 1 1 d . . .
H37A H 0.3102 0.9543 0.1863 0.043 Uiso 1 1 calc R . .
C38 C 0.4316(2) 0.87291(15) 0.18620(10) 0.0442(6) Uani 1 1 d . . .
H38A H 0.4117 0.8252 0.1903 0.053 Uiso 1 1 calc R . .
C39 C 0.5220(2) 0.86615(16) 0.18235(10) 0.0444(6) Uani 1 1 d . . .
H39A H 0.5624 0.8140 0.1836 0.053 Uiso 1 1 calc R . .
C40 C 0.55201(17) 0.93668(17) 0.17663(10) 0.0421(6) Uani 1 1 d . . .
H40A H 0.6127 0.9322 0.1741 0.050 Uiso 1 1 calc R . .
C41 C 0.49117(15) 1.01449(14) 0.17468(9) 0.0338(5) Uani 1 1 d . . .
H41A H 0.5115 1.0620 0.1709 0.041 Uiso 1 1 calc R . .
C42 C 0.27168(14) 1.13111(13) 0.24088(8) 0.0266(4) Uani 1 1 d . . .
C43 C 0.19108(17) 1.19057(15) 0.25130(10) 0.0406(6) Uani 1 1 d . . .
H43A H 0.1622 1.2240 0.2256 0.049 Uiso 1 1 calc R . .
C44 C 0.1542(2) 1.19997(18) 0.29941(11) 0.0593(9) Uani 1 1 d . . .
H44A H 0.1002 1.2390 0.3060 0.071 Uiso 1 1 calc R . .
C45 C 0.1981(2) 1.15080(19) 0.33816(11) 0.0617(9) Uani 1 1 d . . .
H45A H 0.1737 1.1575 0.3706 0.074 Uiso 1 1 calc R . .
C46 C 0.2775(2) 1.09249(18) 0.32830(10) 0.0493(7) Uani 1 1 d . . .
H46A H 0.3065 1.0598 0.3542 0.059 Uiso 1 1 calc R . .
C47 C 0.31450(16) 1.08215(15) 0.28006(8) 0.0335(5) Uani 1 1 d . . .
H47A H 0.3681 1.0424 0.2738 0.040 Uiso 1 1 calc R . .
C48 C 0.54465(13) 1.30968(12) 0.09701(8) 0.0241(4) Uani 1 1 d . . .
C49 C 0.53231(18) 1.36311(15) 0.13549(9) 0.0355(5) Uani 1 1 d . . .
H49A H 0.4782 1.3767 0.1543 0.043 Uiso 1 1 calc R . .
C50 C 0.6005(2) 1.39599(18) 0.14571(10) 0.0490(7) Uani 1 1 d . . .
H50A H 0.5918 1.4316 0.1713 0.059 Uiso 1 1 calc R . .
C51 C 0.68120(19) 1.37614(18) 0.11807(11) 0.0484(7) Uani 1 1 d . . .
H51A H 0.7270 1.3976 0.1255 0.058 Uiso 1 1 calc R . .
C52 C 0.69368(16) 1.32438(16) 0.07941(11) 0.0435(6) Uani 1 1 d . . .
H52A H 0.7476 1.3118 0.0604 0.052 Uiso 1 1 calc R . .
C53 C 0.62577(14) 1.29103(14) 0.06891(9) 0.0334(5) Uani 1 1 d . . .
H53A H 0.6346 1.2560 0.0429 0.040 Uiso 1 1 calc R . .
C54 C 0.38700(13) 1.34755(12) 0.04421(7) 0.0210(4) Uani 1 1 d . . .
C55 C 0.42031(14) 1.41008(13) 0.01944(8) 0.0259(4) Uani 1 1 d . . .
H55A H 0.4773 1.4129 0.0245 0.031 Uiso 1 1 calc R . .
C56 C 0.36883(15) 1.46841(14) -0.01276(8) 0.0308(5) Uani 1 1 d . . .
H56A H 0.3916 1.5099 -0.0291 0.037 Uiso 1 1 calc R . .
C57 C 0.28409(15) 1.46484(14) -0.02051(8) 0.0298(5) Uani 1 1 d . . .
H57A H 0.2499 1.5040 -0.0420 0.036 Uiso 1 1 calc R . .
C58 C 0.25010(14) 1.40323(14) 0.00367(8) 0.0299(5) Uani 1 1 d . . .
H58A H 0.1932 1.4008 -0.0016 0.036 Uiso 1 1 calc R . .
C59 C 0.30120(14) 1.34474(13) 0.03599(8) 0.0259(4) Uani 1 1 d . . .
H59A H 0.2780 1.3034 0.0523 0.031 Uiso 1 1 calc R . .
C60 C 0.50341(14) 1.18296(12) 0.04631(8) 0.0247(4) Uani 1 1 d . . .
C61 C 0.56707(16) 1.11503(14) 0.06527(10) 0.0364(5) Uani 1 1 d . . .
H61A H 0.5830 1.1146 0.0974 0.044 Uiso 1 1 calc R . .
C62 C 0.60690(18) 1.04805(15) 0.03659(11) 0.0463(7) Uani 1 1 d . . .
H62A H 0.6498 1.0033 0.0494 0.056 Uiso 1 1 calc R . .
C63 C 0.58293(18) 1.04784(15) -0.01100(11) 0.0439(7) Uani 1 1 d . . .
H63A H 0.6090 1.0025 -0.0300 0.053 Uiso 1 1 calc R . .
C64 C 0.52078(18) 1.11432(17) -0.03032(10) 0.0432(6) Uani 1 1 d . . .
H64A H 0.5053 1.1141 -0.0625 0.052 Uiso 1 1 calc R . .
C65 C 0.48067(16) 1.18218(15) -0.00198(9) 0.0335(5) Uani 1 1 d . . .
H65A H 0.4386 1.2271 -0.0153 0.040 Uiso 1 1 calc R . .
C66 C 0.15845(13) 0.82700(12) 0.59786(7) 0.0216(4) Uani 1 1 d . . .
C67 C 0.11788(14) 0.89904(13) 0.57064(8) 0.0267(4) Uani 1 1 d . . .
H67A H 0.1219 0.8995 0.5363 0.032 Uiso 1 1 calc R . .
C68 C 0.07148(15) 0.97006(13) 0.59434(10) 0.0352(5) Uani 1 1 d . . .
H68A H 0.0441 1.0177 0.5758 0.042 Uiso 1 1 calc R . .
C69 C 0.06586(18) 0.97020(15) 0.64515(10) 0.0435(6) Uani 1 1 d . . .
H69A H 0.0344 1.0178 0.6610 0.052 Uiso 1 1 calc R . .
C70 C 0.1070(2) 0.89960(18) 0.67252(10) 0.0538(8) Uani 1 1 d . . .
H70A H 0.1039 0.9001 0.7068 0.065 Uiso 1 1 calc R . .
C71 C 0.15294(19) 0.82789(16) 0.64932(9) 0.0426(6) Uani 1 1 d . . .
H71A H 0.1800 0.7804 0.6681 0.051 Uiso 1 1 calc R . .
C72 C 0.12371(13) 0.68963(12) 0.55503(7) 0.0217(4) Uani 1 1 d . . .
C73 C 0.14190(16) 0.62504(14) 0.52295(8) 0.0311(5) Uani 1 1 d . . .
H73A H 0.1985 0.6065 0.5073 0.037 Uiso 1 1 calc R . .
C74 C 0.0755(2) 0.58832(16) 0.51424(9) 0.0412(6) Uani 1 1 d . . .
H74A H 0.0878 0.5454 0.4928 0.049 Uiso 1 1 calc R . .
C75 C -0.00870(17) 0.61548(16) 0.53744(9) 0.0395(6) Uani 1 1 d . . .
H75A H -0.0531 0.5913 0.5313 0.047 Uiso 1 1 calc R . .
C76 C -0.02678(15) 0.67850(14) 0.56966(10) 0.0356(5) Uani 1 1 d . . .
H76A H -0.0833 0.6961 0.5856 0.043 Uiso 1 1 calc R . .
C77 C 0.03879(14) 0.71586(13) 0.57853(8) 0.0279(4) Uani 1 1 d . . .
H77A H 0.0260 0.7585 0.6002 0.033 Uiso 1 1 calc R . .
C78 C 0.27761(13) 0.66458(11) 0.60999(7) 0.0202(4) Uani 1 1 d . . .
C79 C 0.24438(13) 0.60506(13) 0.63864(8) 0.0253(4) Uani 1 1 d . . .
H79A H 0.1880 0.6000 0.6342 0.030 Uiso 1 1 calc R . .
C80 C 0.29545(14) 0.55336(14) 0.67370(8) 0.0297(5) Uani 1 1 d . . .
H80A H 0.2728 0.5141 0.6927 0.036 Uiso 1 1 calc R . .
C81 C 0.37950(14) 0.55972(14) 0.68060(8) 0.0287(4) Uani 1 1 d . . .
H81A H 0.4133 0.5248 0.7040 0.034 Uiso 1 1 calc R . .
C82 C 0.41326(14) 0.61851(13) 0.65239(8) 0.0283(4) Uani 1 1 d . . .
H82A H 0.4696 0.6233 0.6570 0.034 Uiso 1 1 calc R . .
C83 C 0.36273(13) 0.67013(12) 0.61727(8) 0.0240(4) Uani 1 1 d . . .
H83A H 0.3859 0.7090 0.5983 0.029 Uiso 1 1 calc R . .
C84 C 0.42484(14) 0.86505(12) 0.52274(8) 0.0239(4) Uani 1 1 d . . .
C85 C 0.51647(15) 0.84132(14) 0.51155(9) 0.0331(5) Uani 1 1 d . . .
H85A H 0.5392 0.8347 0.4788 0.040 Uiso 1 1 calc R . .
C86 C 0.57407(17) 0.82748(15) 0.54908(11) 0.0430(6) Uani 1 1 d . . .
H86A H 0.6351 0.8115 0.5412 0.052 Uiso 1 1 calc R . .
C87 C 0.5421(2) 0.83705(16) 0.59764(10) 0.0461(7) Uani 1 1 d . . .
H87A H 0.5811 0.8280 0.6225 0.055 Uiso 1 1 calc R . .
C88 C 0.4509(2) 0.86030(16) 0.60940(9) 0.0422(6) Uani 1 1 d . . .
H88A H 0.4290 0.8667 0.6423 0.051 Uiso 1 1 calc R . .
C89 C 0.39227(16) 0.87411(14) 0.57250(8) 0.0309(5) Uani 1 1 d . . .
H89A H 0.3313 0.8894 0.5807 0.037 Uiso 1 1 calc R . .
C90 C 0.40549(13) 0.88204(12) 0.41723(7) 0.0230(4) Uani 1 1 d . . .
C91 C 0.45246(15) 0.94149(14) 0.40623(8) 0.0322(5) Uani 1 1 d . . .
H91A H 0.4536 0.9783 0.4299 0.039 Uiso 1 1 calc R . .
C92 C 0.49770(17) 0.94597(16) 0.36009(9) 0.0399(6) Uani 1 1 d . . .
H92A H 0.5299 0.9852 0.3532 0.048 Uiso 1 1 calc R . .
C93 C 0.49524(17) 0.89257(16) 0.32427(9) 0.0380(5) Uani 1 1 d . . .
H93A H 0.5255 0.8960 0.2934 0.046 Uiso 1 1 calc R . .
C94 C 0.44797(17) 0.83461(16) 0.33445(9) 0.0368(5) Uani 1 1 d . . .
H94A H 0.4457 0.7991 0.3103 0.044 Uiso 1 1 calc R . .
C95 C 0.40343(15) 0.82884(14) 0.38079(8) 0.0302(5) Uani 1 1 d . . .
H95A H 0.3720 0.7890 0.3875 0.036 Uiso 1 1 calc R . .
C96 C 0.26952(13) 0.97690(12) 0.48298(7) 0.0225(4) Uani 1 1 d . . .
C97 C 0.28736(15) 1.03765(13) 0.50896(9) 0.0323(5) Uani 1 1 d . . .
H97A H 0.3408 1.0269 0.5237 0.039 Uiso 1 1 calc R . .
C98 C 0.22601(18) 1.11437(15) 0.51312(10) 0.0417(6) Uani 1 1 d . . .
H98A H 0.2387 1.1546 0.5307 0.050 Uiso 1 1 calc R . .
C99 C 0.14638(17) 1.13179(15) 0.49147(9) 0.0385(6) Uani 1 1 d . . .
H99A H 0.1051 1.1831 0.4950 0.046 Uiso 1 1 calc R . .
C100 C 0.12837(16) 1.07251(15) 0.46456(10) 0.0382(5) Uani 1 1 d . . .
H10D H 0.0754 1.0843 0.4493 0.046 Uiso 1 1 calc R . .
C101 C 0.18948(15) 0.99519(14) 0.46030(8) 0.0307(5) Uani 1 1 d . . .
H10E H 0.1770 0.9554 0.4422 0.037 Uiso 1 1 calc R . .
C102 C 0.09399(15) 0.86026(13) 0.11259(8) 0.0300(5) Uani 1 1 d . . .
C103 C 0.0782(2) 0.82671(18) 0.07029(10) 0.0494(7) Uani 1 1 d . . .
H10F H 0.0321 0.8013 0.0713 0.059 Uiso 1 1 calc R . .
C104 C 0.1307(3) 0.8308(2) 0.02641(11) 0.0630(9) Uani 1 1 d . . .
H10G H 0.1196 0.8083 -0.0017 0.076 Uiso 1 1 calc R . .
C105 C 0.1989(2) 0.8683(2) 0.02469(11) 0.0591(9) Uani 1 1 d . . .
H10H H 0.2344 0.8706 -0.0045 0.071 Uiso 1 1 calc R . .
C106 C 0.21465(19) 0.9022(2) 0.06599(12) 0.0561(8) Uani 1 1 d . . .
H10I H 0.2601 0.9284 0.0645 0.067 Uiso 1 1 calc R . .
C107 C 0.16304(16) 0.89770(18) 0.11011(10) 0.0420(6) Uani 1 1 d . . .
H10J H 0.1750 0.9200 0.1381 0.050 Uiso 1 1 calc R . .
C108 C 0.08713(14) 0.87652(13) 0.21626(8) 0.0258(4) Uani 1 1 d . . .
C109 C 0.07507(15) 0.95377(14) 0.23560(8) 0.0306(5) Uani 1 1 d . . .
H10K H 0.0283 0.9983 0.2264 0.037 Uiso 1 1 calc R . .
C110 C 0.13338(17) 0.96388(16) 0.26878(9) 0.0382(5) Uani 1 1 d . . .
H11D H 0.1249 1.0154 0.2817 0.046 Uiso 1 1 calc R . .
C111 C 0.20316(17) 0.89896(17) 0.28264(9) 0.0408(6) Uani 1 1 d . . .
H11E H 0.2417 0.9068 0.3047 0.049 Uiso 1 1 calc R . .
C112 C 0.21604(17) 0.82190(17) 0.26373(10) 0.0419(6) Uani 1 1 d . . .
H11F H 0.2635 0.7778 0.2728 0.050 Uiso 1 1 calc R . .
C113 C 0.15761(16) 0.81098(15) 0.23122(9) 0.0350(5) Uani 1 1 d . . .
H11G H 0.1656 0.7589 0.2191 0.042 Uiso 1 1 calc R . .
C114 C -0.06674(13) 0.95343(13) 0.16181(8) 0.0259(4) Uani 1 1 d . . .
C115 C -0.07615(15) 1.00309(16) 0.11812(9) 0.0362(5) Uani 1 1 d . . .
H11H H -0.0363 0.9874 0.0908 0.043 Uiso 1 1 calc R . .
C116 C -0.14422(17) 1.07561(18) 0.11480(11) 0.0468(7) Uani 1 1 d . . .
H11I H -0.1496 1.1081 0.0853 0.056 Uiso 1 1 calc R . .
C117 C -0.20399(17) 1.10014(17) 0.15473(12) 0.0498(7) Uani 1 1 d . . .
H11J H -0.2490 1.1493 0.1525 0.060 Uiso 1 1 calc R . .
C118 C -0.19632(18) 1.05065(17) 0.19832(11) 0.0486(7) Uani 1 1 d . . .
H11K H -0.2368 1.0664 0.2254 0.058 Uiso 1 1 calc R . .
C119 C -0.12859(15) 0.97787(14) 0.20182(9) 0.0352(5) Uani 1 1 d . . .
H11L H -0.1243 0.9449 0.2312 0.042 Uiso 1 1 calc R . .
C120 C -0.05265(12) 0.62827(11) 0.28859(7) 0.0197(4) Uani 1 1 d . . .
C121 C 0.03315(13) 0.62956(12) 0.29774(8) 0.0233(4) Uani 1 1 d . . .
H12C H 0.0572 0.6709 0.2824 0.028 Uiso 1 1 calc R . .
C122 C 0.08296(14) 0.56933(13) 0.32978(8) 0.0262(4) Uani 1 1 d . . .
H12D H 0.1399 0.5708 0.3358 0.031 Uiso 1 1 calc R . .
C123 C 0.04771(14) 0.50748(13) 0.35260(8) 0.0264(4) Uani 1 1 d . . .
H12E H 0.0809 0.4672 0.3739 0.032 Uiso 1 1 calc R . .
C124 C -0.03730(14) 0.50557(13) 0.34366(8) 0.0286(4) Uani 1 1 d . . .
H12F H -0.0610 0.4640 0.3591 0.034 Uiso 1 1 calc R . .
C125 C -0.08744(13) 0.56533(13) 0.31175(8) 0.0240(4) Uani 1 1 d . . .
H12G H -0.1443 0.5634 0.3058 0.029 Uiso 1 1 calc R . .
C126 C -0.17025(13) 0.79446(12) 0.28292(7) 0.0210(4) Uani 1 1 d . . .
C127 C -0.13553(15) 0.80795(14) 0.32586(8) 0.0309(5) Uani 1 1 d . . .
H12H H -0.0858 0.7693 0.3374 0.037 Uiso 1 1 calc R . .
C128 C -0.17469(18) 0.87874(16) 0.35148(10) 0.0421(6) Uani 1 1 d . . .
H12I H -0.1506 0.8874 0.3799 0.051 Uiso 1 1 calc R . .
C129 C -0.24866(18) 0.93610(16) 0.33520(11) 0.0442(6) Uani 1 1 d . . .
H12J H -0.2748 0.9832 0.3528 0.053 Uiso 1 1 calc R . .
C130 C -0.28409(16) 0.92369(14) 0.29263(10) 0.0370(5) Uani 1 1 d . . .
H13A H -0.3344 0.9623 0.2817 0.044 Uiso 1 1 calc R . .
C131 C -0.24467(14) 0.85377(13) 0.26625(9) 0.0289(4) Uani 1 1 d . . .
H13B H -0.2680 0.8463 0.2372 0.035 Uiso 1 1 calc R . .
C132 C -0.20369(13) 0.66359(12) 0.23160(7) 0.0234(4) Uani 1 1 d . . .
C133 C -0.18684(18) 0.60976(15) 0.19301(9) 0.0368(5) Uani 1 1 d . . .
H13C H -0.1324 0.5989 0.1745 0.044 Uiso 1 1 calc R . .
C134 C -0.2515(2) 0.57242(18) 0.18228(10) 0.0503(7) Uani 1 1 d . . .
H13D H -0.2398 0.5362 0.1568 0.060 Uiso 1 1 calc R . .
C135 C -0.33282(19) 0.58880(18) 0.20914(11) 0.0476(7) Uani 1 1 d . . .
H13E H -0.3762 0.5647 0.2012 0.057 Uiso 1 1 calc R . .
C136 C -0.34993(16) 0.64080(15) 0.24781(10) 0.0387(6) Uani 1 1 d . . .
H13F H -0.4044 0.6510 0.2663 0.046 Uiso 1 1 calc R . .
C137 C -0.28565(14) 0.67802(14) 0.25918(9) 0.0296(5) Uani 1 1 d . . .
H13H H -0.2973 0.7128 0.2854 0.036 Uiso 1 1 calc R . .
Cl1 Cl -0.04631(4) 0.40784(5) 0.07474(2) 0.0490(2) Uani 0.359(2) 1 d P A 1
O1 O 0.0496(7) 0.3567(8) 0.0784(4) 0.045(2) Uani 0.359(2) 1 d P A 1
O2 O -0.0619(12) 0.4887(6) 0.0989(4) 0.084(4) Uani 0.359(2) 1 d P A 1
O3 O -0.0374(10) 0.4529(5) 0.0300(4) 0.085(4) Uani 0.359(2) 1 d P A 1
O4 O -0.0952(5) 0.3529(8) 0.0531(5) 0.109(4) Uani 0.359(2) 1 d P A 1
Cl1' Cl -0.04631(4) 0.40784(5) 0.07474(2) 0.0490(2) Uani 0.64 1 d P A 2
O1' O 0.0350(6) 0.3653(7) 0.0789(4) 0.129(4) Uani 0.641(2) 1 d P A 2
O2' O -0.0802(6) 0.4598(6) 0.1114(3) 0.136(4) Uani 0.641(2) 1 d P A 2
O3' O -0.0618(6) 0.4402(6) 0.0270(2) 0.160(5) Uani 0.641(2) 1 d P A 2
O4' O -0.1016(6) 0.3658(7) 0.0940(4) 0.196(4) Uani 0.641(2) 1 d P A 2
C25 C 0.8870(3) 0.3158(3) 0.21309(14) 0.0713(10) Uani 0.359(2) 1 d P A 1
H25A H 0.9071 0.3142 0.1778 0.086 Uiso 0.359(2) 1 calc PR A 1
Cl4 Cl 0.9740(3) 0.2376(6) 0.2500(4) 0.286(6) Uani 0.359(2) 1 d P A 1
Cl5 Cl 0.8818(5) 0.4024(4) 0.2310(3) 0.195(4) Uani 0.359(2) 1 d P A 1
Cl6 Cl 0.8084(7) 0.2745(6) 0.2227(3) 0.243(5) Uani 0.359(2) 1 d P A 1
C25' C 0.8870(3) 0.3158(3) 0.21309(14) 0.0713(10) Uani 0.64 1 d P A 2
H25B H 0.8797 0.3520 0.1828 0.086 Uiso 0.641(2) 1 calc PR A 2
Cl4' Cl 0.96321(10) 0.23010(14) 0.19813(10) 0.1046(8) Uani 0.641(2) 1 d P A 2
Cl5' Cl 0.91605(11) 0.37150(13) 0.25665(7) 0.0622(4) Uani 0.641(2) 1 d P A 2
Cl6' Cl 0.78019(8) 0.29856(12) 0.23073(6) 0.0448(3) Uani 0.641(2) 1 d P A 2
C26 C 0.4273(2) 0.64526(19) 0.12216(12) 0.0556(8) Uani 0.359(2) 1 d P A 1
H26A H 0.4163 0.6274 0.1568 0.067 Uiso 0.359(2) 1 calc PR A 1
Cl7 Cl 0.3464(4) 0.7348(4) 0.1056(3) 0.097(2) Uani 0.359(2) 1 d P A 1
Cl8 Cl 0.4260(2) 0.56945(13) 0.08366(17) 0.0492(9) Uani 0.359(2) 1 d P A 1
Cl9 Cl 0.5332(6) 0.6723(4) 0.1125(2) 0.0429(12) Uani 0.359(2) 1 d P A 1
C26' C 0.4273(2) 0.64526(19) 0.12216(12) 0.0556(8) Uani 0.64 1 d P A 2
H26B H 0.4306 0.6111 0.1533 0.067 Uiso 0.641(2) 1 calc PR A 2
Cl7' Cl 0.3346(2) 0.7262(2) 0.12929(19) 0.1306(19) Uani 0.641(2) 1 d P A 2
Cl8' Cl 0.4157(3) 0.5837(3) 0.07677(16) 0.1498(18) Uani 0.641(2) 1 d P A 2
Cl9' Cl 0.5234(4) 0.6744(3) 0.11323(18) 0.0707(14) Uani 0.641(2) 1 d P A 2

loop_
_atom_site_aniso_label
_atom_site_aniso_U_11
_atom_site_aniso_U_22
_atom_site_aniso_U_33
_atom_site_aniso_U_23
_atom_site_aniso_U_13
_atom_site_aniso_U_12
Cu1 0.02154(12) 0.01748(12) 0.01718(12) -0.00197(9) 0.00102(9) -0.00302(9)
Cu2 0.02064(11) 0.01635(12) 0.01835(12) -0.00406(9) 0.00040(9) -0.00381(9)
Cu3 0.02111(12) 0.01889(12) 0.01703(12) -0.00292(9) 0.00148(9) -0.00263(9)
P1 0.0245(2) 0.0170(2) 0.0213(2) -0.00082(18) 0.00014(19) -0.00448(19)
P2 0.0207(2) 0.0168(2) 0.0182(2) -0.00131(18) 0.00135(18) -0.00222(18)
P3 0.0199(2) 0.0142(2) 0.0193(2) -0.00275(17) 0.00040(18) -0.00290(18)
P4 0.0223(2) 0.0170(2) 0.0179(2) -0.00202(17) 0.00041(18) -0.00502(19)
P5 0.0190(2) 0.0162(2) 0.0176(2) -0.00254(17) 0.00055(18) -0.00313(18)
P6 0.0235(2) 0.0208(2) 0.0224(3) -0.00243(19) 0.00484(19) -0.0055(2)
Cl2 0.0311(3) 0.0551(4) 0.0279(3) -0.0027(2) -0.0065(2) -0.0038(3)
Cl3 0.0323(3) 0.0332(3) 0.0212(2) -0.00334(19) -0.00222(19) -0.0055(2)
Cl10 0.0579(4) 0.0491(4) 0.0879(6) -0.0292(4) 0.0339(4) -0.0288(4)
Cl11 0.0525(4) 0.0459(4) 0.0590(4) -0.0049(3) -0.0150(3) -0.0119(3)
Cl12 0.0453(4) 0.0570(4) 0.0608(5) -0.0096(3) -0.0033(3) -0.0033(3)
F1 0.0246(7) 0.0645(11) 0.0632(11) -0.0180(8) -0.0146(7) 0.0009(7)
F2 0.0488(9) 0.0300(7) 0.0488(9) 0.0020(6) -0.0058(7) 0.0071(6)
F3 0.0316(7) 0.0576(10) 0.0296(7) 0.0003(7) 0.0037(6) 0.0137(7)
C16 0.0298(11) 0.0362(13) 0.0408(14) -0.0069(10) -0.0125(10) 0.0005(10)
F4 0.051(3) 0.084(4) 0.113(5) -0.049(4) -0.061(4) 0.016(3)
F5 0.038(3) 0.031(2) 0.075(4) 0.001(2) -0.001(2) 0.0142(19)
F6 0.052(4) 0.087(6) 0.031(3) 0.015(3) 0.022(3) 0.037(3)
C16' 0.0298(11) 0.0362(13) 0.0408(14) -0.0069(10) -0.0125(10) 0.0005(10)
F4' 0.044(2) 0.087(4) 0.151(6) -0.091(4) -0.049(3) 0.027(2)
F5' 0.0275(12) 0.0540(18) 0.129(3) -0.014(2) 0.0137(16) -0.0094(12)
F6' 0.059(2) 0.121(4) 0.070(2) 0.062(3) 0.020(2) 0.049(2)
F7 0.0368(9) 0.1092(18) 0.0907(16) -0.0436(13) -0.0308(10) 0.0228(10)
F8 0.0861(15) 0.142(2) 0.0447(11) 0.0174(12) 0.0209(10) 0.0806(15)
F9 0.0542(12) 0.0409(11) 0.205(3) -0.0263(15) -0.0177(15) 0.0103(9)
O5 0.0997(18) 0.0439(12) 0.0356(11) -0.0114(9) -0.0034(11) 0.0064(12)
O6 0.115(3) 0.172(4) 0.194(4) 0.052(3) -0.039(3) -0.105(3)
O7 0.127(2) 0.090(2) 0.0344(12) -0.0211(12) -0.0023(14) 0.0410(18)
O8 0.0647(15) 0.0847(19) 0.090(2) -0.0316(15) -0.0463(14) 0.0257(13)
O9 0.120(2) 0.0527(15) 0.0829(19) -0.0376(14) 0.0071(17) -0.0027(15)
O10 0.0387(10) 0.0814(16) 0.0651(14) -0.0046(12) -0.0211(10) -0.0111(11)
O11 0.0505(12) 0.143(3) 0.0267(10) -0.0246(13) -0.0122(9) 0.0358(14)
O12 0.0709(17) 0.0778(19) 0.131(3) 0.0263(18) 0.0236(17) -0.0306(15)
N1 0.0199(7) 0.0184(8) 0.0187(8) -0.0008(6) -0.0008(6) -0.0030(6)
N2 0.0235(8) 0.0322(10) 0.0234(9) -0.0097(7) -0.0036(7) 0.0019(7)
N3 0.0243(9) 0.0338(10) 0.0271(9) -0.0057(8) -0.0069(7) 0.0005(8)
N4 0.0188(7) 0.0218(8) 0.0203(8) -0.0008(6) -0.0013(6) -0.0024(6)
N5 0.0211(8) 0.0186(8) 0.0207(8) -0.0037(6) -0.0003(6) -0.0040(6)
N6 0.0290(9) 0.0266(9) 0.0255(9) -0.0110(7) -0.0057(7) -0.0012(7)
N7 0.0303(9) 0.0290(10) 0.0361(11) -0.0082(8) -0.0113(8) -0.0042(8)
N8 0.0190(7) 0.0211(8) 0.0232(8) -0.0042(6) -0.0017(6) -0.0036(6)
N9 0.0201(8) 0.0201(8) 0.0210(8) -0.0024(6) -0.0002(6) -0.0015(6)
N10 0.0303(9) 0.0387(11) 0.0250(9) -0.0138(8) -0.0049(7) 0.0030(8)
N11 0.0293(9) 0.0417(11) 0.0284(10) -0.0100(8) -0.0092(8) 0.0023(8)
N12 0.0200(8) 0.0232(8) 0.0193(8) -0.0021(6) -0.0017(6) -0.0003(6)
C1 0.0237(9) 0.0230(10) 0.0208(10) -0.0003(7) -0.0036(7) -0.0049(8)
C2 0.0201(9) 0.0261(10) 0.0274(11) -0.0006(8) -0.0047(8) -0.0019(8)
C3 0.0218(9) 0.0250(10) 0.0285(11) -0.0071(8) 0.0024(8) 0.0013(8)
C4 0.0236(9) 0.0253(10) 0.0240(10) -0.0080(8) -0.0013(8) -0.0012(8)
C5 0.0200(9) 0.0184(9) 0.0209(9) -0.0022(7) -0.0010(7) -0.0031(7)
C6 0.0205(9) 0.0211(9) 0.0200(9) -0.0037(7) -0.0010(7) -0.0034(7)
C7 0.0206(9) 0.0264(10) 0.0209(10) -0.0008(8) -0.0031(7) -0.0031(8)
C8 0.0246(10) 0.0354(12) 0.0271(11) -0.0022(9) -0.0057(8) 0.0022(9)
C9 0.0225(9) 0.0218(9) 0.0221(10) -0.0034(7) -0.0021(7) -0.0046(8)
C10 0.0210(9) 0.0272(10) 0.0274(11) -0.0024(8) -0.0030(8) -0.0025(8)
C11 0.0220(9) 0.0250(10) 0.0331(12) -0.0084(9) 0.0027(8) 0.0020(8)
C12 0.0262(10) 0.0229(10) 0.0275(11) -0.0096(8) 0.0001(8) -0.0028(8)
C13 0.0205(9) 0.0186(9) 0.0213(9) -0.0049(7) 0.0008(7) -0.0046(7)
C14 0.0228(9) 0.0188(9) 0.0209(9) -0.0049(7) -0.0008(7) -0.0063(7)
C15 0.0242(10) 0.0240(10) 0.0273(10) -0.0044(8) -0.0057(8) -0.0054(8)
C17 0.0244(9) 0.0212(9) 0.0204(9) -0.0028(7) -0.0024(7) -0.0034(8)
C18 0.0197(9) 0.0231(10) 0.0288(11) -0.0025(8) -0.0030(8) -0.0006(8)
C19 0.0228(10) 0.0269(11) 0.0299(11) -0.0071(8) 0.0028(8) 0.0024(8)
C20 0.0271(10) 0.0285(11) 0.0219(10) -0.0083(8) -0.0003(8) -0.0010(8)
C21 0.0208(9) 0.0215(9) 0.0204(9) -0.0023(7) -0.0003(7) -0.0025(7)
C22 0.0221(9) 0.0249(10) 0.0198(9) -0.0041(7) -0.0004(7) -0.0037(8)
C23 0.0240(10) 0.0313(11) 0.0224(10) -0.0017(8) -0.0042(8) -0.0029(8)
C24 0.0298(11) 0.0425(14) 0.0301(12) -0.0050(10) -0.0094(9) 0.0060(10)
C27 0.0529(16) 0.0424(15) 0.0453(15) -0.0082(12) 0.0095(13) -0.0150(13)
C30 0.0392(12) 0.0199(10) 0.0373(12) 0.0032(9) -0.0145(10) -0.0083(9)
C31 0.0479(15) 0.0567(18) 0.0624(19) 0.0128(14) -0.0191(14) -0.0264(14)
C32 0.059(2) 0.089(3) 0.101(3) 0.006(2) -0.039(2) -0.037(2)
C33 0.097(3) 0.073(2) 0.086(3) 0.018(2) -0.066(2) -0.030(2)
C34 0.117(3) 0.0493(18) 0.0533(19) 0.0131(15) -0.047(2) -0.032(2)
C35 0.0726(19) 0.0302(12) 0.0345(13) 0.0032(10) -0.0179(13) -0.0190(13)
C36 0.0334(11) 0.0204(10) 0.0215(10) -0.0029(8) 0.0006(8) -0.0037(8)
C37 0.0445(13) 0.0239(11) 0.0387(13) -0.0044(9) -0.0046(10) -0.0079(10)
C38 0.0657(18) 0.0202(11) 0.0441(15) -0.0060(10) -0.0037(13) -0.0059(11)
C39 0.0596(17) 0.0265(12) 0.0339(13) -0.0060(10) -0.0010(12) 0.0111(11)
C40 0.0366(13) 0.0404(14) 0.0387(14) -0.0038(11) 0.0020(11) 0.0063(11)
C41 0.0345(12) 0.0276(11) 0.0339(12) -0.0012(9) 0.0043(9) -0.0019(9)
C42 0.0316(10) 0.0218(10) 0.0253(10) -0.0018(8) 0.0061(8) -0.0080(8)
C43 0.0417(13) 0.0278(12) 0.0414(14) 0.0072(10) 0.0164(11) 0.0001(10)
C44 0.070(2) 0.0384(15) 0.0505(17) 0.0026(12) 0.0330(15) 0.0041(14)
C45 0.090(2) 0.0477(17) 0.0360(15) -0.0050(12) 0.0297(16) -0.0089(17)
C46 0.0695(19) 0.0497(16) 0.0264(13) 0.0000(11) 0.0003(12) -0.0137(14)
C47 0.0380(12) 0.0345(12) 0.0260(11) -0.0021(9) -0.0010(9) -0.0066(10)
C48 0.0257(10) 0.0211(9) 0.0251(10) 0.0051(8) -0.0049(8) -0.0066(8)
C49 0.0501(14) 0.0350(12) 0.0267(11) -0.0002(9) -0.0017(10) -0.0212(11)
C50 0.076(2) 0.0520(16) 0.0344(14) 0.0041(12) -0.0148(13) -0.0414(16)
C51 0.0535(16) 0.0497(16) 0.0537(17) 0.0221(13) -0.0262(13) -0.0335(14)
C52 0.0253(11) 0.0371(13) 0.0666(18) 0.0151(12) -0.0090(11) -0.0092(10)
C53 0.0259(10) 0.0283(11) 0.0432(13) 0.0032(10) -0.0022(9) -0.0041(9)
C54 0.0235(9) 0.0192(9) 0.0178(9) -0.0033(7) -0.0002(7) -0.0012(7)
C55 0.0227(9) 0.0255(10) 0.0264(10) 0.0028(8) -0.0006(8) -0.0030(8)
C56 0.0291(11) 0.0292(11) 0.0291(11) 0.0063(9) 0.0006(9) -0.0024(9)
C57 0.0314(11) 0.0300(11) 0.0225(10) -0.0006(8) -0.0062(8) 0.0025(9)
C58 0.0251(10) 0.0320(11) 0.0317(12) -0.0083(9) -0.0082(9) -0.0024(9)
C59 0.0268(10) 0.0223(10) 0.0285(11) -0.0040(8) -0.0031(8) -0.0054(8)
C60 0.0260(10) 0.0193(9) 0.0270(10) -0.0031(8) 0.0071(8) -0.0054(8)
C61 0.0383(12) 0.0240(11) 0.0388(13) 0.0013(9) 0.0059(10) 0.0014(9)
C62 0.0432(14) 0.0214(11) 0.0644(19) -0.0027(11) 0.0156(13) 0.0015(10)
C63 0.0460(14) 0.0265(12) 0.0584(17) -0.0205(11) 0.0266(13) -0.0135(11)
C64 0.0512(15) 0.0408(14) 0.0398(14) -0.0210(11) 0.0116(12) -0.0159(12)
C65 0.0386(12) 0.0302(12) 0.0297(12) -0.0096(9) 0.0039(9) -0.0057(10)
C66 0.0223(9) 0.0163(9) 0.0249(10) -0.0055(7) 0.0016(7) -0.0028(7)
C67 0.0276(10) 0.0213(10) 0.0284(11) -0.0023(8) 0.0007(8) -0.0026(8)
C68 0.0339(11) 0.0173(10) 0.0490(15) -0.0036(9) 0.0021(10) 0.0010(9)
C69 0.0502(15) 0.0251(12) 0.0487(16) -0.0185(11) 0.0107(12) 0.0008(11)
C70 0.079(2) 0.0401(15) 0.0295(13) -0.0156(11) -0.0007(13) 0.0077(14)
C71 0.0619(17) 0.0294(12) 0.0270(12) -0.0066(9) -0.0023(11) 0.0050(11)
C72 0.0259(9) 0.0165(9) 0.0230(10) 0.0022(7) -0.0053(8) -0.0063(7)
C73 0.0421(12) 0.0271(11) 0.0280(11) -0.0030(9) 0.0006(9) -0.0165(10)
C74 0.0663(17) 0.0378(13) 0.0310(13) -0.0035(10) -0.0075(12) -0.0315(13)
C75 0.0469(14) 0.0409(14) 0.0408(14) 0.0157(11) -0.0201(11) -0.0281(12)
C76 0.0259(10) 0.0291(12) 0.0517(15) 0.0137(10) -0.0108(10) -0.0091(9)
C77 0.0245(10) 0.0211(10) 0.0365(12) 0.0035(8) -0.0047(9) -0.0041(8)
C78 0.0221(9) 0.0157(9) 0.0211(9) -0.0045(7) -0.0006(7) -0.0014(7)
C79 0.0217(9) 0.0249(10) 0.0273(10) 0.0017(8) -0.0013(8) -0.0041(8)
C80 0.0285(10) 0.0288(11) 0.0290(11) 0.0063(9) -0.0017(9) -0.0052(9)
C81 0.0301(10) 0.0274(11) 0.0248(11) -0.0016(8) -0.0083(8) 0.0010(9)
C82 0.0247(10) 0.0279(11) 0.0330(12) -0.0078(9) -0.0079(8) -0.0046(8)
C83 0.0253(10) 0.0206(9) 0.0270(10) -0.0048(8) -0.0014(8) -0.0070(8)
C84 0.0300(10) 0.0178(9) 0.0257(10) 0.0006(7) -0.0069(8) -0.0082(8)
C85 0.0301(11) 0.0261(11) 0.0410(13) 0.0012(9) -0.0061(10) -0.0036(9)
C86 0.0339(12) 0.0312(13) 0.0648(18) 0.0094(12) -0.0199(12) -0.0080(10)
C87 0.0632(17) 0.0361(13) 0.0491(16) 0.0162(11) -0.0340(14) -0.0255(13)
C88 0.0689(18) 0.0413(14) 0.0266(12) 0.0055(10) -0.0172(12) -0.0293(13)
C89 0.0430(12) 0.0294(11) 0.0244(11) -0.0004(8) -0.0047(9) -0.0165(10)
C90 0.0236(9) 0.0209(9) 0.0220(10) 0.0004(7) 0.0024(7) -0.0035(8)
C91 0.0402(12) 0.0296(11) 0.0290(11) -0.0062(9) 0.0071(9) -0.0150(10)
C92 0.0448(14) 0.0422(14) 0.0364(13) -0.0033(10) 0.0119(11) -0.0227(12)
C93 0.0424(13) 0.0457(14) 0.0244(11) -0.0024(10) 0.0110(10) -0.0138(11)
C94 0.0480(14) 0.0424(14) 0.0228(11) -0.0089(10) 0.0041(10) -0.0169(11)
C95 0.0376(12) 0.0316(11) 0.0236(11) -0.0048(8) 0.0033(9) -0.0142(10)
C96 0.0253(9) 0.0193(9) 0.0214(9) -0.0001(7) 0.0030(8) -0.0054(8)
C97 0.0341(11) 0.0221(10) 0.0405(13) -0.0066(9) -0.0038(10) -0.0053(9)
C98 0.0508(15) 0.0219(11) 0.0488(15) -0.0098(10) -0.0003(12) -0.0028(10)
C99 0.0412(13) 0.0242(11) 0.0394(13) 0.0028(9) 0.0070(11) 0.0048(10)
C100 0.0307(11) 0.0358(13) 0.0406(14) 0.0082(10) -0.0044(10) 0.0013(10)
C101 0.0322(11) 0.0291(11) 0.0294(11) 0.0009(9) -0.0061(9) -0.0054(9)
C102 0.0312(11) 0.0253(11) 0.0288(11) -0.0015(8) 0.0106(9) -0.0038(9)
C103 0.0736(19) 0.0472(16) 0.0329(13) -0.0082(11) 0.0180(13) -0.0314(15)
C104 0.097(3) 0.061(2) 0.0328(15) -0.0081(13) 0.0228(16) -0.0328(19)
C105 0.0589(18) 0.062(2) 0.0453(17) 0.0022(14) 0.0308(14) -0.0115(15)
C106 0.0381(14) 0.074(2) 0.0523(18) 0.0067(15) 0.0166(13) -0.0186(14)
C107 0.0309(12) 0.0547(16) 0.0387(14) -0.0014(12) 0.0092(10) -0.0129(11)
C108 0.0257(10) 0.0273(10) 0.0255(10) -0.0022(8) 0.0031(8) -0.0102(8)
C109 0.0320(11) 0.0283(11) 0.0311(12) -0.0041(9) 0.0025(9) -0.0083(9)
C110 0.0458(14) 0.0374(13) 0.0364(13) -0.0075(10) -0.0014(11) -0.0187(11)
C111 0.0432(13) 0.0519(16) 0.0349(13) 0.0050(11) -0.0092(11) -0.0257(12)
C112 0.0377(13) 0.0402(14) 0.0481(15) 0.0074(11) -0.0123(11) -0.0105(11)
C113 0.0353(12) 0.0264(11) 0.0427(14) -0.0016(10) -0.0042(10) -0.0072(9)
C114 0.0240(9) 0.0244(10) 0.0293(11) -0.0008(8) 0.0004(8) -0.0076(8)
C115 0.0310(11) 0.0416(13) 0.0318(12) 0.0055(10) 0.0012(9) -0.0058(10)
C116 0.0367(13) 0.0507(16) 0.0451(15) 0.0186(12) -0.0029(11) -0.0044(12)
C117 0.0332(13) 0.0375(14) 0.0654(19) 0.0137(13) 0.0044(12) 0.0055(11)
C118 0.0382(13) 0.0369(14) 0.0563(17) 0.0073(12) 0.0168(12) 0.0048(11)
C119 0.0333(11) 0.0285(11) 0.0367(13) 0.0045(9) 0.0098(10) -0.0020(9)
C120 0.0207(9) 0.0159(9) 0.0202(9) -0.0037(7) 0.0011(7) -0.0011(7)
C121 0.0245(9) 0.0191(9) 0.0272(10) -0.0038(8) -0.0008(8) -0.0072(8)
C122 0.0230(9) 0.0249(10) 0.0310(11) -0.0058(8) -0.0057(8) -0.0044(8)
C123 0.0253(10) 0.0252(10) 0.0245(10) 0.0001(8) -0.0033(8) 0.0001(8)
C124 0.0252(10) 0.0257(10) 0.0324(11) 0.0066(9) -0.0001(8) -0.0057(8)
C125 0.0184(9) 0.0250(10) 0.0275(10) 0.0020(8) -0.0001(8) -0.0055(8)
C126 0.0208(9) 0.0183(9) 0.0229(10) -0.0029(7) 0.0054(7) -0.0050(7)
C127 0.0323(11) 0.0290(11) 0.0317(12) -0.0114(9) 0.0002(9) -0.0070(9)
C128 0.0485(15) 0.0405(14) 0.0406(14) -0.0218(11) 0.0044(11) -0.0144(12)
C129 0.0458(14) 0.0272(12) 0.0572(17) -0.0228(11) 0.0184(13) -0.0073(11)
C130 0.0299(11) 0.0222(11) 0.0519(15) -0.0041(10) 0.0108(10) 0.0007(9)
C131 0.0267(10) 0.0237(10) 0.0330(12) -0.0013(8) 0.0014(9) -0.0024(8)
C132 0.0275(10) 0.0216(10) 0.0225(10) 0.0008(8) -0.0063(8) -0.0079(8)
C133 0.0503(14) 0.0366(13) 0.0299(12) -0.0064(10) -0.0015(10) -0.0218(11)
C134 0.081(2) 0.0503(16) 0.0348(14) -0.0070(12) -0.0115(14) -0.0396(16)
C135 0.0560(16) 0.0474(15) 0.0527(17) 0.0118(13) -0.0265(13) -0.0332(14)
C136 0.0276(11) 0.0344(13) 0.0555(16) 0.0117(11) -0.0123(11) -0.0115(10)
C137 0.0240(10) 0.0257(11) 0.0384(12) 0.0008(9) -0.0041(9) -0.0057(8)
Cl1 0.0280(3) 0.0847(5) 0.0272(3) 0.0005(3) -0.0044(2) -0.0033(3)
O1 0.017(3) 0.067(5) 0.039(4) -0.004(4) -0.012(2) 0.011(3)
O2 0.151(10) 0.034(4) 0.058(7) -0.021(4) 0.015(6) -0.010(5)
O3 0.194(13) 0.026(3) 0.037(5) -0.020(3) 0.031(6) -0.042(6)
O4 0.034(4) 0.163(10) 0.144(10) -0.050(9) -0.017(5) -0.039(5)
Cl1' 0.0280(3) 0.0847(5) 0.0272(3) 0.0005(3) -0.0044(2) -0.0033(3)
O1' 0.056(4) 0.154(7) 0.157(7) -0.103(5) -0.062(4) 0.049(4)
O2' 0.111(6) 0.186(9) 0.040(3) -0.029(5) 0.010(3) 0.078(6)
O3' 0.124(5) 0.236(10) 0.031(3) -0.039(4) -0.033(3) 0.119(6)
O4' 0.179(8) 0.240(10) 0.211(9) -0.027(8) 0.085(7) -0.158(8)
C25 0.075(2) 0.086(3) 0.055(2) -0.0111(18) 0.0185(18) -0.031(2)
Cl4 0.058(2) 0.353(10) 0.335(10) 0.256(9) 0.045(4) 0.038(4)
Cl5 0.208(7) 0.114(4) 0.263(9) -0.079(5) 0.175(7) -0.086(5)
Cl6 0.321(10) 0.293(11) 0.212(8) 0.163(7) -0.181(8) -0.246(9)
C25' 0.075(2) 0.086(3) 0.055(2) -0.0111(18) 0.0185(18) -0.031(2)
Cl4' 0.0477(8) 0.1008(14) 0.158(2) -0.0709(14) -0.0007(10) 0.0080(8)
Cl5' 0.0466(7) 0.0823(12) 0.0677(9) -0.0228(8) 0.0129(6) -0.0345(7)
Cl6' 0.0290(5) 0.0709(8) 0.0338(6) -0.0052(6) -0.0062(4) -0.0104(5)
C26 0.0627(19) 0.0457(17) 0.0524(18) -0.0015(13) 0.0079(14) -0.0086(14)
Cl7 0.061(3) 0.0495(18) 0.168(5) 0.005(3) -0.042(3) 0.0143(17)
Cl8 0.0420(13) 0.0152(8) 0.088(2) -0.0214(10) 0.0403(13) -0.0135(8)
Cl9 0.053(2) 0.047(2) 0.031(2) 0.0047(16) -0.0183(15) -0.0134(17)
C26' 0.0627(19) 0.0457(17) 0.0524(18) -0.0015(13) 0.0079(14) -0.0086(14)
Cl7' 0.0578(11) 0.0655(17) 0.275(6) -0.085(3) 0.008(2) -0.0120(11)
Cl8' 0.132(3) 0.238(4) 0.131(3) -0.129(3) 0.079(2) -0.133(3)
Cl9' 0.0577(17) 0.075(2) 0.081(2) -0.0213(16) -0.0110(13) -0.0140(13)

loop_
_atom_type_symbol
_atom_type_description
_atom_type_scat_dispersion_real
_atom_type_scat_dispersion_imag
_atom_type_scat_source
C C 0.0033 0.0016 'International Tables Vol C Tables 4.2.6.8 and 6.1.1.4'
H H 0.0000 0.0000 'International Tables Vol C Tables 4.2.6.8 and 6.1.1.4'
N N 0.0061 0.0033 'International Tables Vol C Tables 4.2.6.8 and 6.1.1.4'
O O 0.0106 0.0060 'International Tables Vol C Tables 4.2.6.8 and 6.1.1.4'
F F 0.0171 0.0103 'International Tables Vol C Tables 4.2.6.8 and 6.1.1.4'
P P 0.1023 0.0942 'International Tables Vol C Tables 4.2.6.8 and 6.1.1.4'
Cl Cl 0.1484 0.1585 'International Tables Vol C Tables 4.2.6.8 and 6.1.1.4'
Cu Cu 0.3201 1.2651 'International Tables Vol C Tables 4.2.6.8 and 6.1.1.4'

loop_
_geom_angle_atom_site_label_1
_geom_angle_atom_site_label_2
_geom_angle_atom_site_label_3
_geom_angle
N4 Cu1 N1 79.36(6)
N4 Cu1 P2 116.29(5)
N1 Cu1 P2 117.60(4)
N4 Cu1 P1 103.48(5)
N1 Cu1 P1 98.06(4)
P2 Cu1 P1 129.81(2)
N8 Cu2 N5 79.70(6)
N8 Cu2 P3 111.18(5)
N5 Cu2 P3 114.60(5)
N8 Cu2 P4 115.75(5)
N5 Cu2 P4 102.57(5)
P3 Cu2 P4 123.93(2)
N12 Cu3 N9 79.33(6)
N12 Cu3 P5 109.29(5)
N9 Cu3 P5 115.65(5)
N12 Cu3 P6 109.52(5)
N9 Cu3 P6 106.32(5)
P5 Cu3 P6 126.67(2)
C30 P1 C36 104.63(10)
C30 P1 C42 106.24(11)
C36 P1 C42 102.84(10)
C30 P1 Cu1 110.10(7)
C36 P1 Cu1 120.60(7)
C42 P1 Cu1 111.31(7)
C54 P2 C48 103.77(9)
C54 P2 C60 103.19(9)
C48 P2 C60 103.27(10)
C54 P2 Cu1 114.36(6)
C48 P2 Cu1 113.72(7)
C60 P2 Cu1 116.93(7)
C66 P3 C78 103.69(9)
C66 P3 C72 103.15(9)
C78 P3 C72 103.73(9)
C66 P3 Cu2 115.27(7)
C78 P3 Cu2 115.48(6)
C72 P3 Cu2 113.97(7)
C84 P4 C96 104.34(9)
C84 P4 C90 104.91(10)
C96 P4 C90 102.62(9)
C84 P4 Cu2 105.47(6)
C96 P4 Cu2 120.46(6)
C90 P4 Cu2 117.41(7)
C126 P5 C132 104.04(9)
C126 P5 C120 104.79(9)
C132 P5 C120 102.67(9)
C126 P5 Cu3 113.73(6)
C132 P5 Cu3 116.77(7)
C120 P5 Cu3 113.45(6)
C114 P6 C108 104.37(10)
C114 P6 C102 102.44(10)
C108 P6 C102 101.59(10)
C114 P6 Cu3 114.62(7)
C108 P6 Cu3 117.64(7)
C102 P6 Cu3 114.23(8)
O6 Cl2 O8 110.2(2)
O6 Cl2 O7 111.5(3)
O8 Cl2 O7 110.24(17)
O6 Cl2 O5 107.8(2)
O8 Cl2 O5 109.58(17)
O7 Cl2 O5 107.48(15)
O9 Cl3 O12 108.58(19)
O9 Cl3 O11 109.45(18)
O12 Cl3 O11 111.1(2)
O9 Cl3 O10 110.60(17)
O12 Cl3 O10 108.41(16)
O11 Cl3 O10 108.75(13)
F4 C16 F6 120.1(6)
F4 C16 F5 100.6(5)
F6 C16 F5 97.5(5)
F4 C16 C15 115.9(4)
F6 C16 C15 114.0(4)
F5 C16 C15 104.1(3)
C1 N1 C5 117.14(17)
C1 N1 Cu1 128.42(14)
C5 N1 Cu1 113.72(12)
C6 N2 N3 110.70(17)
C6 N2 H2B 124.6
N3 N2 H2B 124.6
C7 N3 N2 101.68(16)
C6 N4 C7 102.38(16)
C6 N4 Cu1 111.18(13)
C7 N4 Cu1 146.03(14)
C9 N5 C13 117.12(17)
C9 N5 Cu2 128.71(13)
C13 N5 Cu2 114.03(13)
C14 N6 N7 110.81(17)
C14 N6 H6B 124.6
N7 N6 H6B 124.6
C15 N7 N6 101.96(17)
C14 N8 C15 102.88(17)
C14 N8 Cu2 111.03(13)
C15 N8 Cu2 145.85(14)
C17 N9 C21 117.29(17)
C17 N9 Cu3 127.76(14)
C21 N9 Cu3 114.25(13)
C22 N10 N11 110.70(18)
C22 N10 H10B 124.6
N11 N10 H10B 124.6
C23 N11 N10 101.97(17)
C22 N12 C23 102.68(17)
C22 N12 Cu3 111.20(13)
C23 N12 Cu3 146.04(14)
N1 C1 C2 122.88(19)
N1 C1 H1B 118.6
C2 C1 H1B 118.6
C3 C2 C1 119.05(19)
C3 C2 H2C 120.5
C1 C2 H2C 120.5
C2 C3 C4 119.12(19)
C2 C3 H3C 120.4
C4 C3 H3C 120.4
C5 C4 C3 118.17(19)
C5 C4 H4A 120.9
C3 C4 H4A 120.9
N1 C5 C4 123.62(18)
N1 C5 C6 113.47(17)
C4 C5 C6 122.84(18)
N4 C6 N2 109.55(17)
N4 C6 C5 121.89(18)
N2 C6 C5 128.54(18)
N3 C7 N4 115.70(18)
N3 C7 C8 121.36(18)
N4 C7 C8 122.85(18)
F3 C8 F1 109.43(19)
F3 C8 F2 106.08(19)
F1 C8 F2 105.75(18)
F3 C8 C7 112.06(17)
F1 C8 C7 112.50(19)
F2 C8 C7 110.64(18)
N5 C9 C10 122.90(19)
N5 C9 H9B 118.6
C10 C9 H9B 118.6
C11 C10 C9 119.03(19)
C11 C10 H10C 120.5
C9 C10 H10C 120.5
C10 C11 C12 119.29(19)
C10 C11 H11C 120.4
C12 C11 H11C 120.4
C11 C12 C13 118.22(19)
C11 C12 H12B 120.9
C13 C12 H12B 120.9
N5 C13 C12 123.45(18)
N5 C13 C14 112.86(16)
C12 C13 C14 123.66(18)
N8 C14 N6 109.33(17)
N8 C14 C13 122.27(17)
N6 C14 C13 128.35(18)
N7 C15 N8 115.01(18)
N7 C15 C16 121.49(19)
N8 C15 C16 123.49(19)
N9 C17 C18 122.88(19)
N9 C17 H17A 118.6
C18 C17 H17A 118.6
C19 C18 C17 118.86(19)
C19 C18 H18A 120.6
C17 C18 H18A 120.6
C18 C19 C20 119.57(19)
C18 C19 H19A 120.2
C20 C19 H19A 120.2
C21 C20 C19 117.87(19)
C21 C20 H20A 121.1
C19 C20 H20A 121.1
N9 C21 C20 123.51(18)
N9 C21 C22 113.17(17)
C20 C21 C22 123.27(18)
N10 C22 N12 109.44(18)
N10 C22 C21 128.93(19)
N12 C22 C21 121.60(18)
N11 C23 N12 115.21(19)
N11 C23 C24 121.86(19)
N12 C23 C24 122.93(19)
F8 C24 F7 110.7(3)
F8 C24 F9 104.4(3)
F7 C24 F9 103.9(2)
F8 C24 C23 112.6(2)
F7 C24 C23 114.0(2)
F9 C24 C23 110.4(2)
Cl11 C27 Cl10 110.79(16)
Cl11 C27 Cl12 110.90(15)
Cl10 C27 Cl12 109.32(17)
Cl11 C27 H27A 108.6
Cl10 C27 H27A 108.6
Cl12 C27 H27A 108.6
C31 C30 C35 118.4(2)
C31 C30 P1 125.2(2)
C35 C30 P1 116.32(19)
C30 C31 C32 119.9(3)
C30 C31 H31A 120.1
C32 C31 H31A 120.1
C33 C32 C31 120.6(3)
C33 C32 H32A 119.7
C31 C32 H32A 119.7
C34 C33 C32 119.6(3)
C34 C33 H33A 120.2
C32 C33 H33A 120.2
C33 C34 C35 120.2(3)
C33 C34 H34A 119.9
C35 C34 H34A 119.9
C34 C35 C30 121.3(3)
C34 C35 H35A 119.4
C30 C35 H35A 119.4
C41 C36 C37 118.9(2)
C41 C36 P1 118.38(16)
C37 C36 P1 122.68(18)
C38 C37 C36 120.2(2)
C38 C37 H37A 119.9
C36 C37 H37A 119.9
C39 C38 C37 120.4(2)
C39 C38 H38A 119.8
C37 C38 H38A 119.8
C40 C39 C38 120.1(2)
C40 C39 H39A 120.0
C38 C39 H39A 120.0
C39 C40 C41 119.7(2)
C39 C40 H40A 120.1
C41 C40 H40A 120.1
C40 C41 C36 120.7(2)
C40 C41 H41A 119.6
C36 C41 H41A 119.6
C47 C42 C43 118.8(2)
C47 C42 P1 121.16(17)
C43 C42 P1 119.76(17)
C44 C43 C42 120.5(2)
C44 C43 H43A 119.7
C42 C43 H43A 119.7
C43 C44 C45 119.9(3)
C43 C44 H44A 120.0
C45 C44 H44A 120.0
C46 C45 C44 119.9(3)
C46 C45 H45A 120.0
C44 C45 H45A 120.0
C45 C46 C47 120.5(3)
C45 C46 H46A 119.8
C47 C46 H46A 119.8
C46 C47 C42 120.3(2)
C46 C47 H47A 119.8
C42 C47 H47A 119.8
C53 C48 C49 118.9(2)
C53 C48 P2 123.64(18)
C49 C48 P2 117.45(17)
C50 C49 C48 120.2(2)
C50 C49 H49A 119.9
C48 C49 H49A 119.9
C51 C50 C49 120.4(3)
C51 C50 H50A 119.8
C49 C50 H50A 119.8
C50 C51 C52 119.8(2)
C50 C51 H51A 120.1
C52 C51 H51A 120.1
C51 C52 C53 120.1(2)
C51 C52 H52A 119.9
C53 C52 H52A 119.9
C52 C53 C48 120.5(2)
C52 C53 H53A 119.8
C48 C53 H53A 119.8
C55 C54 C59 118.64(19)
C55 C54 P2 122.35(15)
C59 C54 P2 119.01(15)
C56 C55 C54 120.43(19)
C56 C55 H55A 119.8
C54 C55 H55A 119.8
C57 C56 C55 120.3(2)
C57 C56 H56A 119.9
C55 C56 H56A 119.9
C58 C57 C56 120.1(2)
C58 C57 H57A 120.0
C56 C57 H57A 120.0
C57 C58 C59 120.0(2)
C57 C58 H58A 120.0
C59 C58 H58A 120.0
C58 C59 C54 120.64(19)
C58 C59 H59A 119.7
C54 C59 H59A 119.7
C65 C60 C61 118.7(2)
C65 C60 P2 122.70(17)
C61 C60 P2 118.61(18)
C62 C61 C60 120.6(3)
C62 C61 H61A 119.7
C60 C61 H61A 119.7
C63 C62 C61 120.0(3)
C63 C62 H62A 120.0
C61 C62 H62A 120.0
C64 C63 C62 120.1(2)
C64 C63 H63A 119.9
C62 C63 H63A 119.9
C63 C64 C65 120.3(3)
C63 C64 H64A 119.8
C65 C64 H64A 119.8
C64 C65 C60 120.2(2)
C64 C65 H65A 119.9
C60 C65 H65A 119.9
C67 C66 C71 118.87(19)
C67 C66 P3 117.65(16)
C71 C66 P3 123.47(16)
C68 C67 C66 120.6(2)
C68 C67 H67A 119.7
C66 C67 H67A 119.7
C69 C68 C67 120.2(2)
C69 C68 H68A 119.9
C67 C68 H68A 119.9
C68 C69 C70 119.8(2)
C68 C69 H69A 120.1
C70 C69 H69A 120.1
C69 C70 C71 120.6(3)
C69 C70 H70A 119.7
C71 C70 H70A 119.7
C70 C71 C66 119.9(2)
C70 C71 H71A 120.0
C66 C71 H71A 120.0
C77 C72 C73 119.08(19)
C77 C72 P3 123.45(16)
C73 C72 P3 117.47(16)
C74 C73 C72 120.2(2)
C74 C73 H73A 119.9
C72 C73 H73A 119.9
C75 C74 C73 120.1(2)
C75 C74 H74A 119.9
C73 C74 H74A 119.9
C76 C75 C74 120.0(2)
C76 C75 H75A 120.0
C74 C75 H75A 120.0
C75 C76 C77 120.5(2)
C75 C76 H76A 119.8
C77 C76 H76A 119.8
C76 C77 C72 120.2(2)
C76 C77 H77A 119.9
C72 C77 H77A 119.9
C83 C78 C79 118.51(18)
C83 C78 P3 118.73(15)
C79 C78 P3 122.76(15)
C80 C79 C78 120.16(19)
C80 C79 H79A 119.9
C78 C79 H79A 119.9
C81 C80 C79 120.7(2)
C81 C80 H80A 119.7
C79 C80 H80A 119.7
C80 C81 C82 119.7(2)
C80 C81 H81A 120.1
C82 C81 H81A 120.1
C83 C82 C81 119.87(19)
C83 C82 H82A 120.1
C81 C82 H82A 120.1
C82 C83 C78 121.06(19)
C82 C83 H83A 119.5
C78 C83 H83A 119.5
C85 C84 C89 118.7(2)
C85 C84 P4 123.41(17)
C89 C84 P4 117.44(16)
C86 C85 C84 120.3(2)
C86 C85 H85A 119.9
C84 C85 H85A 119.9
C87 C86 C85 120.9(2)
C87 C86 H86A 119.6
C85 C86 H86A 119.6
C86 C87 C88 119.5(2)
C86 C87 H87A 120.3
C88 C87 H87A 120.3
C89 C88 C87 120.5(2)
C89 C88 H88A 119.7
C87 C88 H88A 119.7
C88 C89 C84 120.1(2)
C88 C89 H89A 120.0
C84 C89 H89A 120.0
C91 C90 C95 118.66(19)
C91 C90 P4 122.42(16)
C95 C90 P4 118.90(15)
C92 C91 C90 120.2(2)
C92 C91 H91A 119.9
C90 C91 H91A 119.9
C93 C92 C91 120.5(2)
C93 C92 H92A 119.7
C91 C92 H92A 119.7
C94 C93 C92 119.8(2)
C94 C93 H93A 120.1
C92 C93 H93A 120.1
C93 C94 C95 120.2(2)
C93 C94 H94A 119.9
C95 C94 H94A 119.9
C94 C95 C90 120.7(2)
C94 C95 H95A 119.7
C90 C95 H95A 119.7
C97 C96 C101 118.7(2)
C97 C96 P4 123.61(16)
C101 C96 P4 117.66(16)
C98 C97 C96 120.4(2)
C98 C97 H97A 119.8
C96 C97 H97A 119.8
C99 C98 C97 120.8(2)
C99 C98 H98A 119.6
C97 C98 H98A 119.6
C98 C99 C100 119.5(2)
C98 C99 H99A 120.2
C100 C99 H99A 120.2
C99 C100 C101 120.1(2)
C99 C100 H10D 120.0
C101 C100 H10D 120.0
C100 C101 C96 120.5(2)
C100 C101 H10E 119.8
C96 C101 H10E 119.8
C107 C102 C103 118.6(2)
C107 C102 P6 122.33(19)
C103 C102 P6 119.03(18)
C102 C103 C104 120.5(3)
C102 C103 H10F 119.7
C104 C103 H10F 119.7
C105 C104 C103 120.0(3)
C105 C104 H10G 120.0
C103 C104 H10G 120.0
C106 C105 C104 120.0(2)
C106 C105 H10H 120.0
C104 C105 H10H 120.0
C105 C106 C107 120.4(3)
C105 C106 H10I 119.8
C107 C106 H10I 119.8
C102 C107 C106 120.5(3)
C102 C107 H10J 119.8
C106 C107 H10J 119.8
C109 C108 C113 118.5(2)
C109 C108 P6 124.09(17)
C113 C108 P6 117.27(17)
C110 C109 C108 119.7(2)
C110 C109 H10K 120.1
C108 C109 H10K 120.1
C111 C110 C109 121.1(2)
C111 C110 H11D 119.5
C109 C110 H11D 119.5
C110 C111 C112 119.9(2)
C110 C111 H11E 120.0
C112 C111 H11E 120.0
C111 C112 C113 119.4(2)
C111 C112 H11F 120.3
C113 C112 H11F 120.3
C112 C113 C108 121.4(2)
C112 C113 H11G 119.3
C108 C113 H11G 119.3
C115 C114 C119 118.2(2)
C115 C114 P6 123.35(17)
C119 C114 P6 118.43(16)
C116 C115 C114 120.8(2)
C116 C115 H11H 119.6
C114 C115 H11H 119.6
C117 C116 C115 120.7(2)
C117 C116 H11I 119.7
C115 C116 H11I 119.7
C116 C117 C118 119.2(2)
C116 C117 H11J 120.4
C118 C117 H11J 120.4
C119 C118 C117 120.3(2)
C119 C118 H11K 119.8
C117 C118 H11K 119.8
C118 C119 C114 120.7(2)
C118 C119 H11L 119.6
C114 C119 H11L 119.6
C125 C120 C121 118.90(18)
C125 C120 P5 122.20(15)
C121 C120 P5 118.87(14)
C122 C121 C120 120.54(18)
C122 C121 H12C 119.7
C120 C121 H12C 119.7
C123 C122 C121 120.03(19)
C123 C122 H12D 120.0
C121 C122 H12D 120.0
C122 C123 C124 119.86(19)
C122 C123 H12E 120.1
C124 C123 H12E 120.1
C123 C124 C125 120.52(19)
C123 C124 H12F 119.7
C125 C124 H12F 119.7
C124 C125 C120 120.15(18)
C124 C125 H12G 119.9
C120 C125 H12G 119.9
C127 C126 C131 118.6(2)
C127 C126 P5 121.33(16)
C131 C126 P5 119.78(16)
C128 C127 C126 120.3(2)
C128 C127 H12H 119.8
C126 C127 H12H 119.8
C129 C128 C127 120.6(2)
C129 C128 H12I 119.7
C127 C128 H12I 119.7
C128 C129 C130 119.8(2)
C128 C129 H12J 120.1
C130 C129 H12J 120.1
C129 C130 C131 120.1(2)
C129 C130 H13A 120.0
C131 C130 H13A 120.0
C130 C131 C126 120.5(2)
C130 C131 H13B 119.7
C126 C131 H13B 119.7
C137 C132 C133 118.8(2)
C137 C132 P5 123.46(16)
C133 C132 P5 117.70(17)
C134 C133 C132 120.0(2)
C134 C133 H13C 120.0
C132 C133 H13C 120.0
C135 C134 C133 120.5(3)
C135 C134 H13D 119.8
C133 C134 H13D 119.8
C134 C135 C136 120.2(2)
C134 C135 H13E 119.9
C136 C135 H13E 119.9
C135 C136 C137 120.0(2)
C135 C136 H13F 120.0
C137 C136 H13F 120.0
C136 C137 C132 120.6(2)
C136 C137 H13H 119.7
C132 C137 H13H 119.7
O3 Cl1 O2 86.2(5)
O3 Cl1 O1 99.8(7)
O2 Cl1 O1 110.4(9)
O3 Cl1 O4 94.0(7)
O2 Cl1 O4 142.1(8)
O1 Cl1 O4 106.9(7)
Cl5 C25 Cl6 122.7(5)
Cl5 C25 Cl4 106.4(6)
Cl6 C25 Cl4 99.6(4)
Cl5 C25 H25A 109.1
Cl6 C25 H25A 109.1
Cl4 C25 H25A 109.1
Cl8 C26 Cl7 108.3(3)
Cl8 C26 Cl9 110.3(3)
Cl7 C26 Cl9 105.9(3)
Cl8 C26 H26A 110.8
Cl7 C26 H26A 110.8
Cl9 C26 H26A 110.8

loop_
_geom_bond_atom_site_label_1
_geom_bond_atom_site_label_2
_geom_bond_distance
Cu1 N4 2.1001(17)
Cu1 N1 2.1405(16)
Cu1 P2 2.2357(5)
Cu1 P1 2.2731(5)
Cu2 N8 2.0934(17)
Cu2 N5 2.1275(16)
Cu2 P3 2.2436(5)
Cu2 P4 2.2581(5)
Cu3 N12 2.1046(17)
Cu3 N9 2.1276(16)
Cu3 P5 2.2472(5)
Cu3 P6 2.2705(6)
P1 C30 1.822(2)
P1 C36 1.822(2)
P1 C42 1.825(2)
P2 C54 1.824(2)
P2 C48 1.825(2)
P2 C60 1.830(2)
P3 C66 1.821(2)
P3 C78 1.823(2)
P3 C72 1.830(2)
P4 C84 1.820(2)
P4 C96 1.827(2)
P4 C90 1.831(2)
P5 C126 1.825(2)
P5 C132 1.826(2)
P5 C120 1.827(2)
P6 C114 1.824(2)
P6 C108 1.833(2)
P6 C102 1.834(2)
Cl2 O6 1.367(3)
Cl2 O8 1.395(2)
Cl2 O7 1.421(3)
Cl2 O5 1.442(2)
Cl3 O9 1.406(2)
Cl3 O12 1.409(2)
Cl3 O11 1.416(2)
Cl3 O10 1.426(2)
Cl10 C27 1.751(3)
Cl11 C27 1.750(3)
Cl12 C27 1.775(3)
F1 C8 1.326(3)
F2 C8 1.349(3)
F3 C8 1.325(3)
C16 F4 1.204(5)
C16 F6 1.236(7)
C16 F5 1.467(6)
C16 C15 1.498(3)
F7 C24 1.288(3)
F8 C24 1.280(3)
F9 C24 1.333(3)
N1 C1 1.346(2)
N1 C5 1.351(3)
N2 C6 1.334(3)
N2 N3 1.354(2)
N2 H2B 0.8600
N3 C7 1.316(3)
N4 C6 1.333(3)
N4 C7 1.352(2)
N5 C9 1.344(2)
N5 C13 1.356(2)
N6 C14 1.334(3)
N6 N7 1.353(2)
N6 H6B 0.8600
N7 C15 1.317(3)
N8 C14 1.330(3)
N8 C15 1.356(3)
N9 C17 1.343(2)
N9 C21 1.351(3)
N10 C22 1.331(3)
N10 N11 1.355(3)
N10 H10B 0.8600
N11 C23 1.316(3)
N12 C22 1.335(3)
N12 C23 1.354(3)
C1 C2 1.389(3)
C1 H1B 0.9300
C2 C3 1.381(3)
C2 H2C 0.9300
C3 C4 1.391(3)
C3 H3C 0.9300
C4 C5 1.385(3)
C4 H4A 0.9300
C5 C6 1.464(3)
C7 C8 1.494(3)
C9 C10 1.386(3)
C9 H9B 0.9300
C10 C11 1.383(3)
C10 H10C 0.9300
C11 C12 1.384(3)
C11 H11C 0.9300
C12 C13 1.385(3)
C12 H12B 0.9300
C13 C14 1.465(3)
C17 C18 1.389(3)
C17 H17A 0.9300
C18 C19 1.376(3)
C18 H18A 0.9300
C19 C20 1.390(3)
C19 H19A 0.9300
C20 C21 1.385(3)
C20 H20A 0.9300
C21 C22 1.467(3)
C23 C24 1.491(3)
C27 H27A 0.9800
C30 C31 1.375(4)
C30 C35 1.396(4)
C31 C32 1.396(4)
C31 H31A 0.9300
C32 C33 1.380(6)
C32 H32A 0.9300
C33 C34 1.364(6)
C33 H33A 0.9300
C34 C35 1.373(4)
C34 H34A 0.9300
C35 H35A 0.9300
C36 C41 1.393(3)
C36 C37 1.393(3)
C37 C38 1.386(3)
C37 H37A 0.9300
C38 C39 1.384(4)
C38 H38A 0.9300
C39 C40 1.380(4)
C39 H39A 0.9300
C40 C41 1.391(3)
C40 H40A 0.9300
C41 H41A 0.9300
C42 C47 1.398(3)
C42 C43 1.401(3)
C43 C44 1.382(4)
C43 H43A 0.9300
C44 C45 1.397(5)
C44 H44A 0.9300
C45 C46 1.376(4)
C45 H45A 0.9300
C46 C47 1.387(3)
C46 H46A 0.9300
C47 H47A 0.9300
C48 C53 1.392(3)
C48 C49 1.396(3)
C49 C50 1.387(3)
C49 H49A 0.9300
C50 C51 1.381(4)
C50 H50A 0.9300
C51 C52 1.382(4)
C51 H51A 0.9300
C52 C53 1.391(3)
C52 H52A 0.9300
C53 H53A 0.9300
C54 C55 1.394(3)
C54 C59 1.398(3)
C55 C56 1.393(3)
C55 H55A 0.9300
C56 C57 1.382(3)
C56 H56A 0.9300
C57 C58 1.381(3)
C57 H57A 0.9300
C58 C59 1.394(3)
C58 H58A 0.9300
C59 H59A 0.9300
C60 C65 1.394(3)
C60 C61 1.394(3)
C61 C62 1.387(3)
C61 H61A 0.9300
C62 C63 1.381(4)
C62 H62A 0.9300
C63 C64 1.370(4)
C63 H63A 0.9300
C64 C65 1.393(3)
C64 H64A 0.9300
C65 H65A 0.9300
C66 C67 1.392(3)
C66 C71 1.394(3)
C67 C68 1.387(3)
C67 H67A 0.9300
C68 C69 1.375(4)
C68 H68A 0.9300
C69 C70 1.380(4)
C69 H69A 0.9300
C70 C71 1.387(3)
C70 H70A 0.9300
C71 H71A 0.9300
C72 C77 1.393(3)
C72 C73 1.396(3)
C73 C74 1.392(3)
C73 H73A 0.9300
C74 C75 1.382(4)
C74 H74A 0.9300
C75 C76 1.378(4)
C75 H75A 0.9300
C76 C77 1.389(3)
C76 H76A 0.9300
C77 H77A 0.9300
C78 C83 1.396(3)
C78 C79 1.399(3)
C79 C80 1.391(3)
C79 H79A 0.9300
C80 C81 1.382(3)
C80 H80A 0.9300
C81 C82 1.388(3)
C81 H81A 0.9300
C82 C83 1.387(3)
C82 H82A 0.9300
C83 H83A 0.9300
C84 C85 1.393(3)
C84 C89 1.404(3)
C85 C86 1.390(3)
C85 H85A 0.9300
C86 C87 1.373(4)
C86 H86A 0.9300
C87 C88 1.388(4)
C87 H87A 0.9300
C88 C89 1.388(3)
C88 H88A 0.9300
C89 H89A 0.9300
C90 C91 1.391(3)
C90 C95 1.392(3)
C91 C92 1.388(3)
C91 H91A 0.9300
C92 C93 1.384(4)
C92 H92A 0.9300
C93 C94 1.371(3)
C93 H93A 0.9300
C94 C95 1.391(3)
C94 H94A 0.9300
C95 H95A 0.9300
C96 C97 1.386(3)
C96 C101 1.398(3)
C97 C98 1.386(3)
C97 H97A 0.9300
C98 C99 1.379(4)
C98 H98A 0.9300
C99 C100 1.382(4)
C99 H99A 0.9300
C100 C101 1.392(3)
C100 H10D 0.9300
C101 H10E 0.9300
C102 C107 1.386(3)
C102 C103 1.390(4)
C103 C104 1.392(4)
C103 H10F 0.9300
C104 C105 1.376(5)
C104 H10G 0.9300
C105 C106 1.369(5)
C105 H10H 0.9300
C106 C107 1.391(3)
C106 H10I 0.9300
C107 H10J 0.9300
C108 C109 1.395(3)
C108 C113 1.395(3)
C109 C110 1.393(3)
C109 H10K 0.9300
C110 C111 1.374(4)
C110 H11D 0.9300
C111 C112 1.385(4)
C111 H11E 0.9300
C112 C113 1.387(3)
C112 H11F 0.9300
C113 H11G 0.9300
C114 C115 1.390(3)
C114 C119 1.395(3)
C115 C116 1.385(4)
C115 H11H 0.9300
C116 C117 1.376(4)
C116 H11I 0.9300
C117 C118 1.386(4)
C117 H11J 0.9300
C118 C119 1.386(3)
C118 H11K 0.9300
C119 H11L 0.9300
C120 C125 1.396(3)
C120 C121 1.397(3)
C121 C122 1.395(3)
C121 H12C 0.9300
C122 C123 1.382(3)
C122 H12D 0.9300
C123 C124 1.386(3)
C123 H12E 0.9300
C124 C125 1.391(3)
C124 H12F 0.9300
C125 H12G 0.9300
C126 C127 1.392(3)
C126 C131 1.397(3)
C127 C128 1.387(3)
C127 H12H 0.9300
C128 C129 1.374(4)
C128 H12I 0.9300
C129 C130 1.383(4)
C129 H12J 0.9300
C130 C131 1.388(3)
C130 H13A 0.9300
C131 H13B 0.9300
C132 C137 1.396(3)
C132 C133 1.397(3)
C133 C134 1.391(3)
C133 H13C 0.9300
C134 C135 1.378(4)
C134 H13D 0.9300
C135 C136 1.379(4)
C135 H13E 0.9300
C136 C137 1.390(3)
C136 H13F 0.9300
C137 H13H 0.9300
Cl1 O3 1.395(9)
Cl1 O2 1.503(10)
Cl1 O1 1.522(12)
Cl1 O4 1.528(9)
O2' O4' 1.804(14)
C25 Cl5 1.547(7)
C25 Cl6 1.562(8)
C25 Cl4 1.913(6)
C25 H25A 0.9800
C26 Cl8 1.714(5)
C26 Cl7 1.740(6)
C26 Cl9 1.828(10)
C26 H26A 0.9800

loop_
_geom_torsion_atom_site_label_1
_geom_torsion_atom_site_label_2
_geom_torsion_atom_site_label_3
_geom_torsion_atom_site_label_4
_geom_torsion
N4 Cu1 P1 C30 151.16(10)
N1 Cu1 P1 C30 70.24(10)
P2 Cu1 P1 C30 -66.40(9)
N4 Cu1 P1 C36 -86.91(9)
N1 Cu1 P1 C36 -167.82(9)
P2 Cu1 P1 C36 55.53(9)
N4 Cu1 P1 C42 33.61(9)
N1 Cu1 P1 C42 -47.31(9)
P2 Cu1 P1 C42 176.05(8)
N4 Cu1 P2 C54 -115.55(9)
N1 Cu1 P2 C54 -24.08(9)
P1 Cu1 P2 C54 105.84(7)
N4 Cu1 P2 C48 3.42(9)
N1 Cu1 P2 C48 94.89(9)
P1 Cu1 P2 C48 -135.19(7)
N4 Cu1 P2 C60 123.71(9)
N1 Cu1 P2 C60 -144.81(9)
P1 Cu1 P2 C60 -14.90(9)
N8 Cu2 P3 C66 -123.08(9)
N5 Cu2 P3 C66 148.84(9)
P4 Cu2 P3 C66 22.22(8)
N8 Cu2 P3 C78 115.92(8)
N5 Cu2 P3 C78 27.84(9)
P4 Cu2 P3 C78 -98.78(7)
N8 Cu2 P3 C72 -4.05(9)
N5 Cu2 P3 C72 -92.13(8)
P4 Cu2 P3 C72 141.25(7)
N8 Cu2 P4 C84 -151.59(9)
N5 Cu2 P4 C84 -67.09(9)
P3 Cu2 P4 C84 64.52(8)
N8 Cu2 P4 C96 90.97(9)
N5 Cu2 P4 C96 175.47(9)
P3 Cu2 P4 C96 -52.92(8)
N8 Cu2 P4 C90 -35.22(9)
N5 Cu2 P4 C90 49.28(9)
P3 Cu2 P4 C90 -179.11(7)
N12 Cu3 P5 C126 -118.13(9)
N9 Cu3 P5 C126 154.71(9)
P6 Cu3 P5 C126 16.44(8)
N12 Cu3 P5 C132 3.10(9)
N9 Cu3 P5 C132 -84.06(9)
P6 Cu3 P5 C132 137.68(8)
N12 Cu3 P5 C120 122.22(8)
N9 Cu3 P5 C120 35.06(9)
P6 Cu3 P5 C120 -103.20(7)
N12 Cu3 P6 C114 69.40(9)
N9 Cu3 P6 C114 153.61(9)
P5 Cu3 P6 C114 -65.10(8)
N12 Cu3 P6 C108 -167.36(9)
N9 Cu3 P6 C108 -83.15(9)
P5 Cu3 P6 C108 58.14(8)
N12 Cu3 P6 C102 -48.39(10)
N9 Cu3 P6 C102 35.83(10)
P5 Cu3 P6 C102 177.12(8)
N4 Cu1 N1 C1 -175.43(17)
P2 Cu1 N1 C1 70.35(17)
P1 Cu1 N1 C1 -73.14(16)
N4 Cu1 N1 C5 -5.57(13)
P2 Cu1 N1 C5 -119.79(12)
P1 Cu1 N1 C5 96.72(12)
C6 N2 N3 C7 0.0(2)
N1 Cu1 N4 C6 4.90(13)
P2 Cu1 N4 C6 120.55(12)
P1 Cu1 N4 C6 -90.94(13)
N1 Cu1 N4 C7 175.5(3)
P2 Cu1 N4 C7 -68.9(2)
P1 Cu1 N4 C7 79.6(2)
N8 Cu2 N5 C9 178.02(17)
P3 Cu2 N5 C9 -73.28(17)
P4 Cu2 N5 C9 63.70(17)
N8 Cu2 N5 C13 2.60(13)
P3 Cu2 N5 C13 111.30(12)
P4 Cu2 N5 C13 -111.72(12)
C14 N6 N7 C15 -0.2(2)
N5 Cu2 N8 C14 -2.75(13)
P3 Cu2 N8 C14 -115.30(12)
P4 Cu2 N8 C14 96.33(13)
N5 Cu2 N8 C15 -175.6(3)
P3 Cu2 N8 C15 71.8(3)
P4 Cu2 N8 C15 -76.5(3)
N12 Cu3 N9 C17 176.13(17)
P5 Cu3 N9 C17 -77.47(17)
P6 Cu3 N9 C17 68.72(17)
N12 Cu3 N9 C21 6.07(13)
P5 Cu3 N9 C21 112.48(13)
P6 Cu3 N9 C21 -101.33(13)
C22 N10 N11 C23 0.0(3)
N9 Cu3 N12 C22 -3.58(13)
P5 Cu3 N12 C22 -117.20(13)
P6 Cu3 N12 C22 100.11(13)
N9 Cu3 N12 C23 -179.4(3)
P5 Cu3 N12 C23 67.0(3)
P6 Cu3 N12 C23 -75.7(3)
C5 N1 C1 C2 -0.2(3)
Cu1 N1 C1 C2 169.37(15)
N1 C1 C2 C3 1.1(3)
C1 C2 C3 C4 -1.0(3)
C2 C3 C4 C5 0.0(3)
C1 N1 C5 C4 -0.9(3)
Cu1 N1 C5 C4 -172.00(16)
C1 N1 C5 C6 176.15(16)
Cu1 N1 C5 C6 5.1(2)
C3 C4 C5 N1 1.0(3)
C3 C4 C5 C6 -175.78(19)
C7 N4 C6 N2 -0.5(2)
Cu1 N4 C6 N2 174.17(13)
C7 N4 C6 C5 -178.60(18)
Cu1 N4 C6 C5 -4.0(2)
N3 N2 C6 N4 0.3(2)
N3 N2 C6 C5 178.32(19)
N1 C5 C6 N4 -0.8(3)
C4 C5 C6 N4 176.33(19)
N1 C5 C6 N2 -178.53(19)
C4 C5 C6 N2 -1.4(3)
N2 N3 C7 N4 -0.3(2)
N2 N3 C7 C8 -176.95(19)
C6 N4 C7 N3 0.5(2)
Cu1 N4 C7 N3 -170.55(18)
C6 N4 C7 C8 177.09(19)
Cu1 N4 C7 C8 6.1(4)
N3 C7 C8 F3 -154.5(2)
N4 C7 C8 F3 29.1(3)
N3 C7 C8 F1 -30.7(3)
N4 C7 C8 F1 152.9(2)
N3 C7 C8 F2 87.4(3)
N4 C7 C8 F2 -89.1(2)
C13 N5 C9 C10 0.1(3)
Cu2 N5 C9 C10 -175.17(15)
N5 C9 C10 C11 -0.2(3)
C9 C10 C11 C12 0.1(3)
C10 C11 C12 C13 0.0(3)
C9 N5 C13 C12 0.1(3)
Cu2 N5 C13 C12 176.04(16)
C9 N5 C13 C14 -177.90(16)
Cu2 N5 C13 C14 -1.9(2)
C11 C12 C13 N5 -0.1(3)
C11 C12 C13 C14 177.60(19)
C15 N8 C14 N6 0.8(2)
Cu2 N8 C14 N6 -175.05(13)
C15 N8 C14 C13 178.66(18)
Cu2 N8 C14 C13 2.8(2)
N7 N6 C14 N8 -0.4(2)
N7 N6 C14 C13 -178.08(19)
N5 C13 C14 N8 -0.6(3)
C12 C13 C14 N8 -178.55(19)
N5 C13 C14 N6 176.78(19)
C12 C13 C14 N6 -1.2(3)
N6 N7 C15 N8 0.8(2)
N6 N7 C15 C16 -178.6(2)
C14 N8 C15 N7 -1.1(2)
Cu2 N8 C15 N7 172.11(18)
C14 N8 C15 C16 178.3(2)
Cu2 N8 C15 C16 -8.5(4)
F4 C16 C15 N7 6.9(7)
F6 C16 C15 N7 152.5(5)
F5 C16 C15 N7 -102.5(4)
F4 C16 C15 N8 -172.4(7)
F6 C16 C15 N8 -26.8(6)
F5 C16 C15 N8 78.2(4)
C21 N9 C17 C18 1.6(3)
Cu3 N9 C17 C18 -168.21(15)
N9 C17 C18 C19 -1.2(3)
C17 C18 C19 C20 -0.2(3)
C18 C19 C20 C21 1.0(3)
C17 N9 C21 C20 -0.7(3)
Cu3 N9 C21 C20 170.50(16)
C17 N9 C21 C22 -178.29(17)
Cu3 N9 C21 C22 -7.1(2)
C19 C20 C21 N9 -0.6(3)
C19 C20 C21 C22 176.77(19)
N11 N10 C22 N12 -0.3(3)
N11 N10 C22 C21 -178.3(2)
C23 N12 C22 N10 0.4(2)
Cu3 N12 C22 N10 -177.22(14)
C23 N12 C22 C21 178.55(18)
Cu3 N12 C22 C21 0.9(2)
N9 C21 C22 N10 -178.0(2)
C20 C21 C22 N10 4.4(3)
N9 C21 C22 N12 4.3(3)
C20 C21 C22 N12 -173.38(19)
N10 N11 C23 N12 0.2(3)
N10 N11 C23 C24 179.8(2)
C22 N12 C23 N11 -0.4(3)
Cu3 N12 C23 N11 175.61(18)
C22 N12 C23 C24 -179.9(2)
Cu3 N12 C23 C24 -3.9(4)
N11 C23 C24 F8 139.6(3)
N12 C23 C24 F8 -41.0(4)
N11 C23 C24 F7 12.3(4)
N12 C23 C24 F7 -168.2(2)
N11 C23 C24 F9 -104.2(3)
N12 C23 C24 F9 75.3(3)
C36 P1 C30 C31 95.9(2)
C42 P1 C30 C31 -12.5(3)
Cu1 P1 C30 C31 -133.1(2)
C36 P1 C30 C35 -86.41(19)
C42 P1 C30 C35 165.21(18)
Cu1 P1 C30 C35 44.6(2)
C35 C30 C31 C32 -1.1(4)
P1 C30 C31 C32 176.5(3)
C30 C31 C32 C33 0.2(6)
C31 C32 C33 C34 1.4(6)
C32 C33 C34 C35 -2.0(6)
C33 C34 C35 C30 1.1(5)
C31 C30 C35 C34 0.5(4)
P1 C30 C35 C34 -177.3(2)
C30 P1 C36 C41 137.54(18)
C42 P1 C36 C41 -111.60(18)
Cu1 P1 C36 C41 13.0(2)
C30 P1 C36 C37 -45.0(2)
C42 P1 C36 C37 65.9(2)
Cu1 P1 C36 C37 -169.54(16)
C41 C36 C37 C38 0.3(3)
P1 C36 C37 C38 -177.12(19)
C36 C37 C38 C39 -0.6(4)
C37 C38 C39 C40 0.5(4)
C38 C39 C40 C41 -0.1(4)
C39 C40 C41 C36 -0.2(4)
C37 C36 C41 C40 0.1(3)
P1 C36 C41 C40 177.62(19)
C30 P1 C42 C47 135.01(19)
C36 P1 C42 C47 25.4(2)
Cu1 P1 C42 C47 -105.13(18)
C30 P1 C42 C43 -51.2(2)
C36 P1 C42 C43 -160.89(19)
Cu1 P1 C42 C43 68.6(2)
C47 C42 C43 C44 -0.7(4)
P1 C42 C43 C44 -174.6(2)
C42 C43 C44 C45 1.0(5)
C43 C44 C45 C46 -0.7(5)
C44 C45 C46 C47 0.1(5)
C45 C46 C47 C42 0.2(4)
C43 C42 C47 C46 0.1(4)
P1 C42 C47 C46 173.9(2)
C54 P2 C48 C53 -91.99(19)
C60 P2 C48 C53 15.4(2)
Cu1 P2 C48 C53 143.15(16)
C54 P2 C48 C49 87.46(18)
C60 P2 C48 C49 -165.13(17)
Cu1 P2 C48 C49 -37.40(18)
C53 C48 C49 C50 -0.8(3)
P2 C48 C49 C50 179.71(19)
C48 C49 C50 C51 -0.1(4)
C49 C50 C51 C52 1.2(4)
C50 C51 C52 C53 -1.2(4)
C51 C52 C53 C48 0.3(4)
C49 C48 C53 C52 0.7(3)
P2 C48 C53 C52 -179.82(17)
C48 P2 C54 C55 13.8(2)
C60 P2 C54 C55 -93.71(18)
Cu1 P2 C54 C55 138.21(16)
C48 P2 C54 C59 -167.06(16)
C60 P2 C54 C59 85.47(17)
Cu1 P2 C54 C59 -42.61(18)
C59 C54 C55 C56 0.0(3)
P2 C54 C55 C56 179.23(17)
C54 C55 C56 C57 0.0(3)
C55 C56 C57 C58 -0.1(3)
C56 C57 C58 C59 0.2(3)
C57 C58 C59 C54 -0.2(3)
C55 C54 C59 C58 0.1(3)
P2 C54 C59 C58 -179.16(16)
C54 P2 C60 C65 -8.7(2)
C48 P2 C60 C65 -116.56(18)
Cu1 P2 C60 C65 117.75(17)
C54 P2 C60 C61 172.29(17)
C48 P2 C60 C61 64.45(18)
Cu1 P2 C60 C61 -61.25(18)
C65 C60 C61 C62 0.0(3)
P2 C60 C61 C62 179.04(18)
C60 C61 C62 C63 -0.7(4)
C61 C62 C63 C64 1.0(4)
C62 C63 C64 C65 -0.7(4)
C63 C64 C65 C60 -0.1(4)
C61 C60 C65 C64 0.4(3)
P2 C60 C65 C64 -178.62(18)
C78 P3 C66 C67 167.92(16)
C72 P3 C66 C67 -84.15(17)
Cu2 P3 C66 C67 40.71(18)
C78 P3 C66 C71 -13.4(2)
C72 P3 C66 C71 94.5(2)
Cu2 P3 C66 C71 -140.64(19)
C71 C66 C67 C68 -1.1(3)
P3 C66 C67 C68 177.62(17)
C66 C67 C68 C69 0.7(3)
C67 C68 C69 C70 0.4(4)
C68 C69 C70 C71 -1.0(5)
C69 C70 C71 C66 0.5(5)
C67 C66 C71 C70 0.5(4)
P3 C66 C71 C70 -178.1(2)
C66 P3 C72 C77 -10.18(19)
C78 P3 C72 C77 97.72(18)
Cu2 P3 C72 C77 -135.89(16)
C66 P3 C72 C73 169.86(16)
C78 P3 C72 C73 -82.24(17)
Cu2 P3 C72 C73 44.15(17)
C77 C72 C73 C74 0.8(3)
P3 C72 C73 C74 -179.24(18)
C72 C73 C74 C75 -0.2(4)
C73 C74 C75 C76 -0.7(4)
C74 C75 C76 C77 0.9(3)
C75 C76 C77 C72 -0.3(3)
C73 C72 C77 C76 -0.6(3)
P3 C72 C77 C76 179.46(16)
C66 P3 C78 C83 -86.99(17)
C72 P3 C78 C83 165.52(16)
Cu2 P3 C78 C83 40.09(18)
C66 P3 C78 C79 92.68(18)
C72 P3 C78 C79 -14.82(19)
Cu2 P3 C78 C79 -140.25(15)
C83 C78 C79 C80 0.4(3)
P3 C78 C79 C80 -179.22(17)
C78 C79 C80 C81 -0.3(3)
C79 C80 C81 C82 0.2(3)
C80 C81 C82 C83 -0.4(3)
C81 C82 C83 C78 0.6(3)
C79 C78 C83 C82 -0.6(3)
P3 C78 C83 C82 179.07(16)
C96 P4 C84 C85 -127.83(18)
C90 P4 C84 C85 -20.3(2)
Cu2 P4 C84 C85 104.31(17)
C96 P4 C84 C89 59.88(17)
C90 P4 C84 C89 167.42(16)
Cu2 P4 C84 C89 -67.98(16)
C89 C84 C85 C86 -0.4(3)
P4 C84 C85 C86 -172.58(17)
C84 C85 C86 C87 -0.2(4)
C85 C86 C87 C88 0.5(4)
C86 C87 C88 C89 -0.2(4)
C87 C88 C89 C84 -0.3(4)
C85 C84 C89 C88 0.6(3)
P4 C84 C89 C88 173.29(17)
C84 P4 C90 C91 -52.8(2)
C96 P4 C90 C91 56.0(2)
Cu2 P4 C90 C91 -169.51(16)
C84 P4 C90 C95 128.58(18)
C96 P4 C90 C95 -122.63(18)
Cu2 P4 C90 C95 11.9(2)
C95 C90 C91 C92 -1.4(3)
P4 C90 C91 C92 -179.95(19)
C90 C91 C92 C93 1.2(4)
C91 C92 C93 C94 -0.2(4)
C92 C93 C94 C95 -0.7(4)
C93 C94 C95 C90 0.6(4)
C91 C90 C95 C94 0.5(3)
P4 C90 C95 C94 179.11(19)
C84 P4 C96 C97 12.4(2)
C90 P4 C96 C97 -96.82(19)
Cu2 P4 C96 C97 130.42(17)
C84 P4 C96 C101 -166.68(16)
C90 P4 C96 C101 84.09(17)
Cu2 P4 C96 C101 -48.66(18)
C101 C96 C97 C98 1.3(3)
P4 C96 C97 C98 -177.76(19)
C96 C97 C98 C99 -0.1(4)
C97 C98 C99 C100 -1.2(4)
C98 C99 C100 C101 1.4(4)
C99 C100 C101 C96 -0.2(4)
C97 C96 C101 C100 -1.1(3)
P4 C96 C101 C100 177.99(17)
C114 P6 C102 C107 88.6(2)
C108 P6 C102 C107 -19.2(2)
Cu3 P6 C102 C107 -146.87(18)
C114 P6 C102 C103 -89.2(2)
C108 P6 C102 C103 163.1(2)
Cu3 P6 C102 C103 35.4(2)
C107 C102 C103 C104 -0.1(4)
P6 C102 C103 C104 177.8(3)
C102 C103 C104 C105 0.1(5)
C103 C104 C105 C106 -0.6(5)
C104 C105 C106 C107 1.2(5)
C103 C102 C107 C106 0.7(4)
P6 C102 C107 C106 -177.1(2)
C105 C106 C107 C102 -1.2(5)
C114 P6 C108 C109 -7.2(2)
C102 P6 C108 C109 99.08(19)
Cu3 P6 C108 C109 -135.44(16)
C114 P6 C108 C113 177.13(17)
C102 P6 C108 C113 -76.64(18)
Cu3 P6 C108 C113 48.83(18)
C113 C108 C109 C110 0.5(3)
P6 C108 C109 C110 -175.20(17)
C108 C109 C110 C111 0.4(4)
C109 C110 C111 C112 -0.3(4)
C110 C111 C112 C113 -0.6(4)
C111 C112 C113 C108 1.4(4)
C109 C108 C113 C112 -1.4(3)
P6 C108 C113 C112 174.60(19)
C108 P6 C114 C115 116.3(2)
C102 P6 C114 C115 10.7(2)
Cu3 P6 C114 C115 -113.55(18)
C108 P6 C114 C119 -65.2(2)
C102 P6 C114 C119 -170.82(19)
Cu3 P6 C114 C119 64.89(19)
C119 C114 C115 C116 1.1(4)
P6 C114 C115 C116 179.6(2)
C114 C115 C116 C117 0.1(4)
C115 C116 C117 C118 -1.0(5)
C116 C117 C118 C119 0.8(5)
C117 C118 C119 C114 0.5(4)
C115 C114 C119 C118 -1.4(4)
P6 C114 C119 C118 -179.9(2)
C126 P5 C120 C125 94.30(18)
C132 P5 C120 C125 -14.15(19)
Cu3 P5 C120 C125 -141.08(15)
C126 P5 C120 C121 -87.60(17)
C132 P5 C120 C121 163.95(16)
Cu3 P5 C120 C121 37.02(17)
C125 C120 C121 C122 -0.5(3)
P5 C120 C121 C122 -178.63(16)
C120 C121 C122 C123 0.3(3)
C121 C122 C123 C124 -0.2(3)
C122 C123 C124 C125 0.2(3)
C123 C124 C125 C120 -0.4(3)
C121 C120 C125 C124 0.5(3)
P5 C120 C125 C124 178.61(16)
C132 P5 C126 C127 134.72(17)
C120 P5 C126 C127 27.28(19)
Cu3 P5 C126 C127 -97.17(17)
C132 P5 C126 C131 -51.55(17)
C120 P5 C126 C131 -158.99(16)
Cu3 P5 C126 C131 76.56(16)
C131 C126 C127 C128 0.3(3)
P5 C126 C127 C128 174.13(18)
C126 C127 C128 C129 0.6(4)
C127 C128 C129 C130 -0.6(4)
C128 C129 C130 C131 -0.4(4)
C129 C130 C131 C126 1.4(3)
C127 C126 C131 C130 -1.4(3)
P5 C126 C131 C130 -175.26(16)
C126 P5 C132 C137 -19.7(2)
C120 P5 C132 C137 89.29(19)
Cu3 P5 C132 C137 -145.93(16)
C126 P5 C132 C133 163.59(17)
C120 P5 C132 C133 -87.39(18)
Cu3 P5 C132 C133 37.38(19)
C137 C132 C133 C134 0.8(3)
P5 C132 C133 C134 177.6(2)
C132 C133 C134 C135 0.7(4)
C133 C134 C135 C136 -1.7(4)
C134 C135 C136 C137 1.2(4)
C135 C136 C137 C132 0.3(3)
C133 C132 C137 C136 -1.3(3)
P5 C132 C137 C136 -177.91(17)
